data_7157703
loop_
_publ_author_name
'Stadelmann, Thomas'
'Subramanian, Govindan'
'Menon, Sanjay'
'Townsend, Chad E.'
'Lokey, R. Scott'
'Ebert, Marc-Olivier'
'Riniker, Sereina'

_publ_section_title
;
 Connecting the conformational behavior of cyclic octadepsipeptides with
 their ionophoric property and membrane permeability.
;
_journal_issue 36
_journal_name_full 'Organic &amp; biomolecular chemistry'
_journal_page_first 7110
_journal_page_last 7126
_journal_paper_doi 10.1039/d0ob01447h
_journal_volume 18
_journal_year 2020
_chemical_absolute_configuration ad
_chemical_formula_moiety 'C109 H174 K3 N8 O30, 3(C N S), 6(C H4 O)'
_chemical_formula_sum 'C118 H198 K3 N11 O36 S3'
_chemical_formula_weight 2560.34
_chemical_name_systematic 'bis(PF1022A)-tris(Potassium thiocianate)'
_space_group_crystal_system triclinic
_space_group_IT_number 1
_space_group_name_Hall 'P 1'
_space_group_name_H-M_alt 'P 1'
_atom_sites_solution_hydrogens mixed
_atom_sites_solution_primary dual
_audit_creation_date 2019-08-02
_audit_creation_method
;
Olex2 1.2
(compiled 2018.05.29 svn.r3508 for OlexSys, GUI svn.r5506)
;
_audit_update_record
;
2020-05-15 deposited with the CCDC.	2020-09-09 downloaded from the CCDC.
;
_cell_angle_alpha 111.2440(10)
_cell_angle_beta 101.4290(10)
_cell_angle_gamma 100.0950(10)
_cell_formula_units_Z 1
_cell_length_a 14.90080(10)
_cell_length_b 15.83070(10)
_cell_length_c 16.84690(10)
_cell_measurement_reflns_used 60082
_cell_measurement_temperature 100.0(1)
_cell_measurement_theta_max 79.2340
_cell_measurement_theta_min 3.1120
_cell_volume 3495.22(6)
_computing_cell_refinement 'CrysAlisPro 1.171.40.42a (Rigaku OD, 2019)'
_computing_data_collection 'CrysAlisPro 1.171.40.42a (Rigaku OD, 2019)'
_computing_data_reduction 'CrysAlisPro 1.171.40.42a (Rigaku OD, 2019)'
_computing_molecular_graphics 'Olex2 (Dolomanov et al., 2009)'
_computing_publication_material 'Olex2 (Dolomanov et al., 2009)'
_computing_structure_refinement 'ShelXL (Sheldrick, 2015)'
_computing_structure_solution 'ShelXT (Sheldrick, 2015)'
_diffrn_ambient_environment N~2~
_diffrn_ambient_temperature 100.0(1)
_diffrn_detector 'CCD plate'
_diffrn_detector_area_resol_mean 5.8140
_diffrn_detector_type 'Pilatus 300K'
_diffrn_measured_fraction_theta_full 1.000
_diffrn_measured_fraction_theta_max 0.974
_diffrn_measurement_details
;
List of Runs (angles in degrees, time in seconds):

  # Type    Start    End  Width  t~exp~   \w     \q     \k     \f   Frames
#--------------------------------------------------------------------------
  1  \w      5.00  71.00   0.50    0.51    --   22.00  67.00  -4.26  132
  2  \w     76.00 117.00   0.50    0.51    --   50.00  82.00  -0.93   82
  3  \w    112.00 148.00   0.50    1.77    --   82.00  80.00  19.41   72
  4  \w    125.00 176.00   0.50    1.77    --  110.00  77.00  60.00  102
  5  \w    126.00 172.00   0.50    1.77    --  110.00  77.00  30.00   92
  6  \w    121.00 176.00   0.50    1.77    --  110.00  77.00 -60.00  110
  7  \w    149.00 175.00   0.50    1.77    --  110.00  77.00-120.00   52
  8  \w    148.00 178.00   0.50    1.77    --  110.00  57.00-120.00   60
  9  \w     96.00 142.00   0.50    1.77    --  110.00  57.00  30.00   92
 10  \w    100.00 127.00   0.50    1.77    --  110.00  38.00 -30.00   54
 11  \w     97.00 134.00   0.50    1.77    --  110.00  57.00 -30.00   74
 12  \w     86.00 176.00   0.50    1.77    --  110.00  77.00   0.00  180
 13  \w    112.00 139.00   0.50    1.77    --   82.00  64.00 123.57   54
 14  \w     95.00 135.00   0.50    1.77    --  110.00  57.00  60.00   80
 15  \w     94.00 128.00   0.50    1.77    --  110.00  57.00 120.00   68
 16  \w     86.00 113.00   0.50    1.77    --  110.00  77.00  60.00   54
 17  \w     94.00 138.00   0.50    1.77    --  110.00  57.00  90.00   88
 18  \w     86.00 175.00   0.50    1.77    --  110.00  77.00 120.00  178
 19  \w     93.00 170.00   0.50    1.77    --  110.00  77.00 150.00  154
 20  \w     87.00 168.00   0.50    1.77    --  110.00  77.00  90.00  162
 21  \w     86.00 170.00   0.50    1.77    --  110.00  77.00 -30.00  168
 22  \w     94.00 120.00   0.50    1.77    --  110.00  57.00-120.00   52
 23  \w     86.00 176.00   0.50    1.77    --  110.00  77.00-150.00  180
 24  \w     86.00 175.00   0.50    1.77    --  110.00  77.00 -90.00  178
 25  \w     86.00 144.00   0.50    1.77    --  110.00  77.00-120.00  116
 26  \w     86.00 174.00   0.50    1.77    --  110.00  77.00-180.00  176
 27  \w     86.00 113.00   0.50    1.77    --  110.00  77.00 -60.00   54
 28  \w     58.00 106.00   0.50    0.51    --   78.00  69.00 -60.64   96
 29  \w     62.00  97.00   0.50    0.51    --   78.00  58.00 -74.02   70
 30  \w     59.00 112.00   0.50    0.51    --   78.00  70.00-134.55  106
 31  \w     44.00  79.00   0.50    0.51    --   70.00  83.00-130.98   70
 32  \w     53.00 103.00   0.50    0.51    --   78.00  81.00-167.39  100
 33  \w     70.00 113.00   0.50    0.51    --   49.37 178.00-150.00   86
 34  \w     44.00  74.00   0.50    0.51    --   70.00  83.00 -96.49   60
 35  \w     38.00  67.00   0.50    0.51    --   62.00  79.00-134.78   58
 36  \w     38.00  63.00   0.50    0.51    --   62.00  79.00-168.24   50
 37  \w     28.00  72.00   0.50    0.51    --   49.37  77.00 -60.00   88
 38  \w     57.00 100.00   0.50    1.77    --   82.00  80.00  19.41   86
 39  \w     86.00 111.00   0.50    1.77    --  110.00  77.00  30.00   50
 40  \w     64.00 109.00   0.50    1.77    --   82.00  64.00 123.57   90
 41  \w     74.00 101.00   0.50    1.77    --   90.00  58.00 176.52   54
 42  \w     44.00 110.00   0.50    0.51    --   70.00  83.00 100.20  132
 43  \w     38.00  67.00   0.50    0.51    --   62.00  78.00 174.13   58
 44  \w     20.00  46.00   0.50    0.51    --   50.00  90.00 110.39   52
 45  \w     24.00  73.00   0.50    0.51    --   50.00  82.00 152.33   98
 46  \w     20.00  45.00   0.50    0.51    --   50.00  90.00  45.22   50
 47  \w     24.00  53.00   0.50    0.51    --   50.00  82.00  -0.93   58
 48  \w     -2.00  34.00   0.50    0.51    --   30.00  95.00  55.06   72
 49  \w    -52.00 -26.00   0.50    0.51    --   18.00 159.00 140.96   52
 50  \w     94.00 125.00   0.50    1.77    --  110.00 -77.00   0.00   62
 51  \w     45.00  76.00   0.50    1.77    --  110.00 -99.00 -30.00   62
 52  \w     46.00  72.00   0.50    1.77    --  110.00 -77.00   0.00   52
 53  \w     46.00 100.00   0.50    1.77    --  110.00 -99.00  60.00  108
 54  \w     44.00 102.00   0.50    1.77    --  110.00 -99.00   0.00  116
 55  \w     48.00 108.00   0.50    1.77    --  110.00 -99.00 -90.00  120
 56  \w     99.00 124.00   0.50    1.77    --  110.00 -77.00-180.00   50
 57  \w     61.00 118.00   0.50    1.77    --  110.00-125.00-180.00  114
 58  \w     48.00 110.00   0.50    1.77    --  110.00 -99.00-180.00  124
 59  \w     48.00  92.00   0.50    1.77    --  110.00 -77.00-180.00   88
 60  \w    -78.00 -36.00   0.50    0.51    --  -49.62 -11.00 -10.65   84
 61  \w    -74.00 -48.00   0.50    1.77    --  -70.00 -72.00 -25.13   52
 62  \w    -61.00 -35.00   0.50    1.77    --  -62.00 -83.00  19.81   52
 63  \w    -70.00 -45.00   0.50    1.77    --  -70.00 -83.00  61.14   50
 64  \w    -72.00 -46.00   0.50    1.77    --  -70.00 -81.00  25.61   52
 65  \w    -71.00 -46.00   0.50    1.77    --  -70.00 -77.00  60.00   50
 66  \w    -72.00 -46.00   0.50    1.77    --  -70.00 -77.00   0.00   52
 67  \w    -73.00 -46.00   0.50    1.77    --  -70.00 -77.00 -60.00   54
 68  \w    -80.00 -46.00   0.50    1.77    --  -70.00 -77.00 -39.18   68
 69  \w    -75.00 -37.00   0.50    0.51    --  -49.62 -19.00-150.00   76
 70  \w    -70.00 -45.00   0.50    1.77    --  -70.00 -80.00-180.00   50
 71  \w    -96.00 -38.00   0.50    0.51    --  -49.62 -38.00 -30.00  116
 72  \w    -55.00   2.00   0.50    1.77    --  -70.00  57.00-120.00  114
 73  \w    -59.00  -1.00   0.50    1.77    --  -70.00  57.00-180.00  116
 74  \w    -87.00 -10.00   0.50    1.77    --  -70.00 125.00 -30.00  154
 75  \w   -120.00 -35.00   0.50    0.51    --  -49.62 178.00-150.00  170
 76  \w   -114.00 -89.00   0.50    0.51    --  -49.62 -19.00-150.00   50
 77  \w   -124.00 -84.00   0.50    0.51    --  -49.62 -11.00 -10.65   80
 78  \w    -82.00 -46.00   0.50    1.77    --  -70.00 -77.00  90.00   72
 79  \w    -71.00 -46.00   0.50    1.77    --  -70.00 -77.00 120.00   50
 80  \w    -72.00 -47.00   0.50    1.77    --  -70.00 -77.00 150.00   50
 81  \w   -135.00 -93.00   0.50    1.77    --  -70.00 -77.00 120.00   84
;
_diffrn_measurement_device 'four-circle diffractometer'
_diffrn_measurement_device_type 'XtaLAB Synergy, Dualflex, Pilatus 300K'
_diffrn_measurement_method '\w scans'
_diffrn_orient_matrix_type 'CrysAlisPro convention (1999,Acta A55,543-557)'
_diffrn_orient_matrix_UB_11 -0.1032489000
_diffrn_orient_matrix_UB_12 -0.0157616000
_diffrn_orient_matrix_UB_13 0.0053092000
_diffrn_orient_matrix_UB_21 -0.0366455000
_diffrn_orient_matrix_UB_22 -0.0457364000
_diffrn_orient_matrix_UB_23 -0.1022241000
_diffrn_orient_matrix_UB_31 0.0009235000
_diffrn_orient_matrix_UB_32 -0.0970646000
_diffrn_orient_matrix_UB_33 0.0002442000
_diffrn_radiation_monochromator mirror
_diffrn_radiation_probe x-ray
_diffrn_radiation_type CuK\a
_diffrn_radiation_wavelength 1.54184
_diffrn_reflns_av_R_equivalents 0.0424
_diffrn_reflns_av_unetI/netI 0.0371
_diffrn_reflns_Laue_measured_fraction_full 1.000
_diffrn_reflns_Laue_measured_fraction_max 0.974
_diffrn_reflns_limit_h_max 19
_diffrn_reflns_limit_h_min -18
_diffrn_reflns_limit_k_max 16
_diffrn_reflns_limit_k_min -19
_diffrn_reflns_limit_l_max 21
_diffrn_reflns_limit_l_min -21
_diffrn_reflns_number 95494
_diffrn_reflns_point_group_measured_fraction_full 0.971
_diffrn_reflns_point_group_measured_fraction_max 0.919
_diffrn_reflns_theta_full 67.684
_diffrn_reflns_theta_max 79.858
_diffrn_reflns_theta_min 2.936
_diffrn_source 'micro-focus sealed X-ray tube'
_diffrn_source_type 'PhotonJet (Cu) X-ray Source'
_exptl_absorpt_coefficient_mu 1.908
_exptl_absorpt_correction_T_max 1.000
_exptl_absorpt_correction_T_min 0.622
_exptl_absorpt_correction_type gaussian
_exptl_absorpt_process_details
;
CrysAlisPro 1.171.40.42a (Rigaku Oxford Diffraction, 2019)
Numerical absorption correction based on gaussian integration over
			a multifaceted crystal model
Empirical absorption correction using spherical harmonics,
 implemented in SCALE3 ABSPACK scaling algorithm.
;
_exptl_crystal_colour 'clear colourless'
_exptl_crystal_colour_lustre clear
_exptl_crystal_colour_primary colourless
_exptl_crystal_density_diffrn 1.216
_exptl_crystal_description block
_exptl_crystal_F_000 1376
_exptl_crystal_recrystallization_method 'Re-crystallisation from solvent: Methanol'
_exptl_crystal_size_max 0.155
_exptl_crystal_size_mid 0.144
_exptl_crystal_size_min 0.059
_refine_diff_density_max 0.602
_refine_diff_density_min -0.476
_refine_diff_density_rms 0.057
_refine_ls_abs_structure_details
;
 Flack x determined using 11271 quotients [(I+)-(I-)]/[(I+)+(I-)]
 (Parsons, Flack and Wagner, Acta Cryst. B69 (2013) 249-259).
;
_refine_ls_abs_structure_Flack -0.003(3)
_refine_ls_extinction_method none
_refine_ls_goodness_of_fit_ref 1.035
_refine_ls_hydrogen_treatment mixed
_refine_ls_matrix_type full
_refine_ls_number_parameters 1745
_refine_ls_number_reflns 28018
_refine_ls_number_restraints 576
_refine_ls_restrained_S_all 1.031
_refine_ls_R_factor_all 0.0533
_refine_ls_R_factor_gt 0.0502
_refine_ls_shift/su_max 0.001
_refine_ls_shift/su_mean 0.000
_refine_ls_structure_factor_coef Fsqd
_refine_ls_weighting_details 'w=1/[\s^2^(Fo^2^)+(0.1017P)^2^+0.6319P] where P=(Fo^2^+2Fc^2^)/3'
_refine_ls_weighting_scheme calc
_refine_ls_wR_factor_gt 0.1423
_refine_ls_wR_factor_ref 0.1453
_reflns_Friedel_coverage 0.887
_reflns_Friedel_fraction_full 0.943
_reflns_Friedel_fraction_max 0.864
_reflns_number_gt 26166
_reflns_number_total 28018
_reflns_threshold_expression 'I > 2\s(I)'
_cod_data_source_file d0ob01447h2.cif
_cod_data_source_block loc310719_1_3
_cod_depositor_comments 'Adding full bibliography for 7157702--7157703.cif.'
_cod_original_cell_volume 3495.22(5)
_cod_database_code 7157703
_shelx_shelxl_version_number 2018/3
_chemical_oxdiff_formula C54H79KN5O12
_shelx_space_group_comment
;
The symmetry employed for this shelxl refinement is uniquely defined
by the following loop, which should always be used as a source of
symmetry information in preference to the above space-group names.
They are only intended as comments.
;
_diffrn_oxdiff_digest_frames
;
01254eb5ab2f78b942c43eebf3965d298d07092c01a
;
_reflns_odcompleteness_completeness 99.99
_reflns_odcompleteness_iscentric 1
_reflns_odcompleteness_theta 66.97
_olex2_refinement_description
;
1. Fixed Uiso
 At 1.2 times of:
  All C(H) groups, All C(H,H) groups, All C(H,H,H,H) groups
 At 1.5 times of:
  All C(H,H,H) groups, All C(H,H,H,H,H) groups, All O(H) groups, All O(H,H)
  groups
2. Restrained distances
 O2-C1 = O2A-C1A
 -1.45 with sigma of 0.02
 O11-C14 = O11A-C14A
 1.45 with sigma of 0.02
 O11A-H11A = O11-H11
 0.853 with sigma of 0.001
 H11A-C14A
 1.95 with sigma of 0.01
 O10-H10
 0.85 with sigma of 0.01
 H1B-H1A
 1.388 with sigma of 0.001
 O1-H1B = O1-H1A
 0.85 with sigma of 0.001
 N1C_$1-H4F = N1C_$1-H4E
 2 with sigma of 0.02
 O2A-H2A
 0.85 with sigma of 0.01
 O29-H2A
 2 with sigma of 0.02
 O2-H2
 0.85 with sigma of 0.01
 O20-C46 = O20A-C46A
 -1.45 with sigma of 0.02
 O20A-H20C
 0.85 with sigma of 0.01
 O20-H20
 0.85 with sigma of 0.01
 O7-H7
 0.85 with sigma of 0.01
 H7-C6
 -1.9 with sigma of 0.02
 H14D-O29
 2.6 with sigma of 0.02
 H14E-O30
 2.54 with sigma of 0.02
 O2E-C2E = O2F-C2F
 1.44 with sigma of 0.01
 H2E-C2E
 -1.9 with sigma of 0.02
 H2E-C04C
 -3.5 with sigma of 0.02
 H04C-H2FA
 -2.4 with sigma of 0.02
 H2FB-C04C
 -3.2 with sigma of 0.02
 H2FA-C04C
 -3.2 with sigma of 0.02
 H2FC-C04C
 -3.2 with sigma of 0.02
 C13-H10
 1.882307 with sigma of 0.02
 C1A-H2A
 1.859576 with sigma of 0.02
 C1-H2
 1.910181 with sigma of 0.02
 C46A-H20C
 1.928642 with sigma of 0.02
 C46-H20
 1.857403 with sigma of 0.02
 K3-H20C
 3.178123 with sigma of 0.02
 K3-H20
 3.337475 with sigma of 0.02
 K2-H10
 3.223623 with sigma of 0.02
 K2-H2A
 3.594013 with sigma of 0.02
 K2-H2
 3.47189 with sigma of 0.02
 N1D-C1D \\sim N1B-C1B \\sim N1C-C1C
 with sigma of 0.02
 S1D-C1D \\sim S1B-C1B \\sim S1C-C1C
 with sigma of 0.02
 C92-C100 \\sim C92-C101 \\sim C92A-C93A \\sim C92A-C97A \\sim C104-C100 \\sim
C105-C101 \\sim C93A-
 C94A \\sim C97A-C96A \\sim C108-C104 \\sim C108-C105 \\sim C94A-C95A \\sim
C96A-C95A
 with sigma of 0.02
 C92A-C79 \\sim C92-C79
 with sigma of 0.02
 O2-C1 \\sim O2A-C1A
 with sigma of 0.02
 O11A-C14A \\sim O11-C14
 with sigma of 0.02
 C4F-O4F \\sim C4E-O4E
 with sigma of 0.02
 O20A-C46A \\sim O20-C46
 with sigma of 0.02
 K3-O11 \\sim K3-O11A
 with sigma of 0.02
 O2E-C2E \\sim O2F-C2F
 with sigma of 0.02
3. Restrained planarity
 C92, C100, C101, C104, C105, C108
 with sigma of 0.1
 C92A, C93A, C94A, C95A, C96A, C97A
 with sigma of 0.1
4. Uiso/Uaniso restraints and constraints
C92 \\sim C100 \\sim C101 \\sim H101 \\sim C104 \\sim C105 \\sim C108 \\sim
C92A \\sim C93A \\sim C95A \\sim C96A \\sim C97A \\sim C94A: within 2A with
sigma of 0.04 and sigma for terminal atoms of 0.08
O2E \\sim C2E \\sim C2F \\sim O2F: within 2A with sigma of 0.04 and sigma for
terminal atoms of 0.08
Uanis(O2F) \\sim Ueq, Uanis(C2F) \\sim Ueq, Uanis(O2E) \\sim Ueq, Uanis(C2E)
\\sim Ueq: with sigma of 0.005 and sigma for terminal atoms of 0.01
Uanis(C14) = Uanis(C14A)
Uanis(C1) = Uanis(C1A)
Uanis(C46) = Uanis(C46A)
Uanis(O11) = Uanis(O11A)
5. Rigid body (RIGU) restrains
 S1B, N1B, C1B
 with sigma for 1-2 distances of 0.004 and sigma for 1-3 distances of 0.004
 S1C, N1C, C1C
 with sigma for 1-2 distances of 0.004 and sigma for 1-3 distances of 0.004
 S1D, N1D, C1D
 with sigma for 1-2 distances of 0.004 and sigma for 1-3 distances of 0.004
 C79, C92, C100, C101, C104, C105, C108, C92A, C93A, C94A, C95A, C96A, C97A, C66
 with sigma for 1-2 distances of 0.004 and sigma for 1-3 distances of 0.004
 O4F, C4F, C4E, O4E
 with sigma for 1-2 distances of 0.004 and sigma for 1-3 distances of 0.004
 K3, O20, C46, O20A, C46A
 with sigma for 1-2 distances of 0.004 and sigma for 1-3 distances of 0.004
 K2, O11A, O11, C14, C14A, K3
 with sigma for 1-2 distances of 0.004 and sigma for 1-3 distances of 0.004
 K1, K2, C1A, O2A, O2, C1
 with sigma for 1-2 distances of 0.004 and sigma for 1-3 distances of 0.004
 O2E, C2E, O2F, C2F
 with sigma for 1-2 distances of 0.004 and sigma for 1-3 distances of 0.004
6. Others
 Sof(O4F)=Sof(H4F)=Sof(C4F)=Sof(H4FA)=Sof(H4FB)=Sof(H4FC)=Sof(O20A)=Sof(H20C)=
 Sof(C46A)=Sof(H46D)=Sof(H46E)=Sof(H46F)=1-FVAR(1)
 Sof(O20)=Sof(H20)=Sof(C46)=Sof(H46A)=Sof(H46B)=Sof(H46C)=Sof(C4E)=Sof(H4EA)=
 Sof(H4EB)=Sof(H4EC)=Sof(O4E)=Sof(H4E)=FVAR(1)
 Sof(H79C)=Sof(H79D)=Sof(O2F)=Sof(H2F)=Sof(C2F)=Sof(H2FA)=Sof(H2FB)=Sof(H2FC)=
 Sof(C92A)=Sof(C93A)=Sof(H93D)=Sof(C94A)=Sof(H94D)=Sof(C95A)=Sof(H95A)=
 Sof(C96A)=Sof(H96D)=Sof(C97A)=Sof(H97D)=1-FVAR(2)
 Sof(H79A)=Sof(H79B)=Sof(C92)=Sof(C100)=Sof(H100)=Sof(C101)=Sof(H101)=
 Sof(C104)=Sof(H104)=Sof(C105)=Sof(H105)=Sof(C108)=Sof(H108)=Sof(O2E)=Sof(H2E)=
 Sof(C2E)=Sof(H2EA)=Sof(H2EB)=Sof(H2EC)=FVAR(2)
 Sof(O11A)=Sof(C14A)=Sof(H14D)=Sof(H14E)=Sof(H14F)=Sof(O2A)=Sof(H2A)=Sof(C1A)=
 Sof(H1AA)=Sof(H1AB)=Sof(H1AC)=Sof(H11A)=1-FVAR(3)
 Sof(O11)=Sof(O2)=Sof(H2)=Sof(C14)=Sof(H14A)=Sof(H14B)=Sof(H14C)=Sof(C1)=
 Sof(H1C)=Sof(H1D)=Sof(H1E)=Sof(H11)=FVAR(3)
7.a Ternary CH refined with riding coordinates:
 C23(H23), C21(H21), C39(H39), C7(H7A), C8(H8), C9(H9), C10(H10A), C58(H58),
 C59(H59), C60(H60), C65(H65), C15(H15), C17(H17), C19(H19), C27(H27), C66(H66),
  C68(H68), C70(H70), C31(H31), C35(H35), C38(H38), C82(H82), C86(H86), C89(H89)
7.b Secondary CH2 refined with riding coordinates:
 C57(H57A,H57B), C16(H16A,H16B), C18(H18A,H18B), C20(H20A,H20B), C22(H22A,
 H22B), C67(H67A,H67B), C69(H69A,H69B), C71(H71A,H71B), C25(H25A,H25B),
 C33(H33A,H33B), C79(H79A,H79B), C79(H79C,H79D), C83(H83A,H83B)
7.c Aromatic/amide H refined with riding coordinates:
 C61(H61), C62(H62), C63(H63), C64(H64), C100(H100), C101(H101), C102(H102),
 C103(H103), C72(H72), C73(H73), C74(H74), C75(H75), C104(H104), C105(H105),
 C106(H106), C107(H107), C90(H90), C91(H91), C108(H108), C109(H109), C93A(H93D),
  C94A(H94D), C95A(H95A), C96A(H96D), C97A(H97D)
7.d Idealised Me refined as rotating group:
 C13(H13A,H13B,H13C), C14(H14A,H14B,H14C), C1(H1C,H1D,H1E), C40(H40A,H40B,
 H40C), C41(H41A,H41B,H41C), C6(H6A,H6B,H6C), C26(H26A,H26B,H26C), C36(H36A,
 H36B,H36C), C46(H46A,H46B,H46C), C76(H76A,H76B,H76C), C77(H77A,H77B,H77C),
 C29(H29A,H29B,H29C), C30(H30A,H30B,H30C), C34(H34A,H34B,H34C), C37(H37A,H37B,
 H37C), C48(H48A,H48B,H48C), C49(H49A,H49B,H49C), C81(H81A,H81B,H81C), C85(H85A,
 H85B,H85C), C87(H87A,H87B,H87C), C88(H88A,H88B,H88C), C50(H50A,H50B,H50C),
 C51(H51A,H51B,H51C), C53(H53A,H53B,H53C), C54(H54A,H54B,H54C), C55(H55A,H55B,
 H55C), C56(H56A,H56B,H56C), C93(H93A,H93B,H93C), C94(H94A,H94B,H94C), C96(H96A,
 H96B,H96C), C97(H97A,H97B,H97C), C98(H98A,H98B,H98C), C99(H99A,H99B,H99C),
 C2F(H2FA,H2FB,H2FC), C04C(H04A,H04B,H04C), C3E(H3EA,H3EB,H3EC), C4F(H4FA,H4FB,
 H4FC), C1E(H1EB,H1EC,H1ED), C5E(H5EA,H5EB,H5EC), C46A(H46D,H46E,H46F),
 C14A(H14D,H14E,H14F), C1A(H1AA,H1AB,H1AC), C4E(H4EA,H4EB,H4EC), C2E(H2EA,H2EB,
 H2EC)
7.e Idealised tetrahedral OH refined as rotating group:
 O2F(H2F), O01H(H01H), O3E(H3E), O4F(H4F), O1E(H1EA), O5E(H5E), O4E(H4E),
 O2E(H2E)
;
_olex2_date_sample_data_collection 2019-07-31
_olex2_date_sample_submission 2019-07-29
_olex2_submission_original_sample_id loc310719_1_3
_olex2_submission_special_instructions 'No special instructions were received'
_oxdiff_exptl_absorpt_empirical_details
;
Empirical correction (ABSPACK) includes:
- Absorption correction using spherical harmonics
- Frame scaling
- Detector area scaling
;
_oxdiff_exptl_absorpt_empirical_full_max 1.502
_oxdiff_exptl_absorpt_empirical_full_min 0.760

loop_
_space_group_symop_operation_xyz
'x, y, z'

loop_
_atom_site_label
_atom_site_type_symbol
_atom_site_fract_x
_atom_site_fract_y
_atom_site_fract_z
_atom_site_U_iso_or_equiv
_atom_site_adp_type
_atom_site_occupancy
_atom_site_site_symmetry_order
_atom_site_calc_flag
_atom_site_refinement_flags_posn
_atom_site_refinement_flags_adp
_atom_site_refinement_flags_occupancy
_atom_site_disorder_assembly
_atom_site_disorder_group
K1 K 0.28175(6) 0.24199(7) 0.33286(6) 0.0435(2) Uani 1 1 d . U . . .
K2 K 0.43677(5) 0.52406(5) 0.41821(5) 0.03236(16) Uani 1 1 d D U . . .
K3 K 0.65031(6) 0.83048(7) 0.60986(5) 0.04102(19) Uani 1 1 d D U . . .
O8 O 0.35678(19) 0.66517(19) 0.45083(18) 0.0353(5) Uani 1 1 d . . . . .
O1 O 0.2644(2) 0.4065(2) 0.30922(19) 0.0470(7) Uani 1 1 d D . . . .
H1A H 0.221(2) 0.433(3) 0.323(2) 0.071 Uiso 1 1 d DR . . . .
H1B H 0.260(3) 0.391(4) 0.2544(9) 0.071 Uiso 1 1 d DR . . . .
O9 O 0.5335(2) 0.3979(2) 0.37128(18) 0.0402(6) Uani 1 1 d . . . . .
O10 O 0.49208(19) 0.5609(2) 0.28502(19) 0.0374(6) Uani 1 1 d D . . . .
H10 H 0.546(2) 0.601(3) 0.3005(18) 0.056 Uiso 1 1 d DR . . . .
O11 O 0.5818(2) 0.6389(3) 0.5671(2) 0.0431(8) Uani 0.833(5) 1 d D U P A 1
O2 O 0.3465(3) 0.4399(5) 0.5086(4) 0.0789(19) Uani 0.833(5) 1 d D U P A 1
H2 H 0.360(4) 0.418(6) 0.548(5) 0.118 Uiso 0.833(5) 1 d DR . P A 1
O3 O 0.33879(19) 0.2223(2) 0.17933(18) 0.0374(6) Uani 1 1 d . . . . .
O4 O 0.09924(18) 0.1876(2) 0.21860(18) 0.0371(6) Uani 1 1 d . . . . .
O5 O 0.2139(2) 0.2136(2) 0.46965(18) 0.0381(6) Uani 1 1 d . . . . .
O6 O 0.4540(2) 0.2442(2) 0.43027(18) 0.0394(6) Uani 1 1 d . . . . .
O7 O 0.2868(3) 0.0520(3) 0.2685(2) 0.0565(8) Uani 1 1 d D . . . .
H7 H 0.3404(19) 0.041(5) 0.286(5) 0.085 Uiso 1 1 d DR . . . .
O16 O 0.57171(17) 0.8323(2) 0.44829(17) 0.0344(5) Uani 1 1 d . . . . .
O17 O 0.46504(18) 0.81612(19) 0.64392(17) 0.0341(5) Uani 1 1 d . . . . .
O18 O 0.73789(19) 0.8068(2) 0.75911(18) 0.0380(6) Uani 1 1 d . . . . .
O19 O 0.83032(18) 0.8294(2) 0.57898(18) 0.0365(6) Uani 1 1 d . . . . .
O21 O 0.30763(17) 0.7486(2) 0.60061(16) 0.0321(5) Uani 1 1 d . . . . .
O15 O 0.60866(18) 0.3245(2) 0.48434(17) 0.0362(6) Uani 1 1 d . . . . .
O12 O 0.35377(18) 0.26753(19) 0.06995(17) 0.0331(5) Uani 1 1 d . . . . .
O13 O -0.04612(19) 0.2108(2) 0.20364(18) 0.0385(6) Uani 1 1 d . . . . .
O14 O 0.20667(19) 0.2544(2) 0.60995(17) 0.0367(6) Uani 1 1 d . . . . .
O25 O 0.54835(16) 0.77489(18) 0.30060(16) 0.0300(5) Uani 1 1 d . . . . .
O26 O 0.72325(17) 0.7443(2) 0.85737(16) 0.0325(5) Uani 1 1 d . . . . .
O27 O 0.96797(18) 0.7922(2) 0.57389(17) 0.0370(6) Uani 1 1 d . . . . .
O22 O 0.22427(19) 0.34991(19) 0.12867(18) 0.0367(6) Uani 1 1 d . . . . .
O23 O 0.0238(3) 0.3157(2) 0.3810(2) 0.0516(8) Uani 1 1 d . . . . .
O24 O 0.37707(19) 0.37904(19) 0.64406(18) 0.0368(6) Uani 1 1 d . . . . .
O28 O 0.67325(17) 0.68291(19) 0.34396(19) 0.0360(6) Uani 1 1 d . . . . .
O29 O 0.55592(19) 0.6573(2) 0.73383(18) 0.0382(6) Uani 1 1 d D . . . .
O30 O 0.8938(2) 0.6743(2) 0.63792(18) 0.0437(7) Uani 1 1 d D . . . .
N5 N 0.3773(2) 0.7966(2) 0.42506(19) 0.0283(6) Uani 1 1 d . . . . .
N1 N 0.5320(2) 0.2731(2) 0.2497(2) 0.0318(6) Uani 1 1 d . . . . .
N2 N 0.1060(2) 0.2134(2) 0.06542(19) 0.0306(6) Uani 1 1 d . . . . .
N3 N 0.0201(2) 0.1900(2) 0.4135(2) 0.0378(7) Uani 1 1 d . . . . .
N4 N 0.4446(2) 0.2589(2) 0.5952(2) 0.0317(6) Uani 1 1 d . . . . .
N6 N 0.48614(19) 0.7729(2) 0.79053(18) 0.0270(6) Uani 1 1 d . . . . .
N7 N 0.9191(2) 0.7867(2) 0.7750(2) 0.0344(7) Uani 1 1 d . . . . .
N8 N 0.7968(2) 0.8145(2) 0.4073(2) 0.0328(6) Uani 1 1 d . . . . .
C11 C 0.3489(2) 0.7443(3) 0.4679(2) 0.0293(7) Uani 1 1 d . . . . .
C12 C 0.5547(3) 0.3248(3) 0.3382(2) 0.0324(7) Uani 1 1 d . . . . .
C13 C 0.4480(3) 0.5328(3) 0.1934(3) 0.0399(8) Uani 1 1 d D . . . .
H13A H 0.488226 0.503305 0.158579 0.060 Uiso 1 1 calc GR . . . .
H13B H 0.439430 0.588138 0.182605 0.060 Uiso 1 1 calc GR . . . .
H13C H 0.385892 0.487688 0.175601 0.060 Uiso 1 1 calc GR . . . .
C14 C 0.6617(8) 0.5992(12) 0.5542(10) 0.066(2) Uani 0.833(5) 1 d D U P A 1
H14A H 0.656268 0.545317 0.570383 0.099 Uiso 0.833(5) 1 calc GR . P A 1
H14B H 0.721388 0.647146 0.591850 0.099 Uiso 0.833(5) 1 calc GR . P A 1
H14C H 0.661177 0.578380 0.491762 0.099 Uiso 0.833(5) 1 calc GR . P A 1
C1 C 0.2622(4) 0.4723(4) 0.5149(3) 0.0437(11) Uani 0.833(5) 1 d D U P A 1
H1C H 0.267173 0.528033 0.501684 0.066 Uiso 0.833(5) 1 calc GR . P A 1
H1D H 0.256079 0.488333 0.575121 0.066 Uiso 0.833(5) 1 calc GR . P A 1
H1E H 0.206054 0.422286 0.472076 0.066 Uiso 0.833(5) 1 calc GR . P A 1
C23 C 0.2954(3) 0.7857(3) 0.5339(2) 0.0331(7) Uani 1 1 d . . . . .
H23 H 0.317362 0.856064 0.561462 0.040 Uiso 1 1 calc R . . . .
C21 C 0.6174(3) 0.2901(3) 0.3953(3) 0.0403(9) Uani 1 1 d . . . . .
H21 H 0.600460 0.219732 0.368227 0.048 Uiso 1 1 calc R . . . .
O20 O 0.6666(6) 1.0059(4) 0.6085(4) 0.067(2) Uani 0.605(12) 1 d D U P A 1
H20 H 0.676(10) 1.021(3) 0.567(4) 0.101 Uiso 0.605(12) 1 d DR . P A 1
C39 C 0.4115(2) 0.7531(3) 0.3489(2) 0.0290(7) Uani 1 1 d . . . . .
H39 H 0.398884 0.684514 0.335780 0.035 Uiso 1 1 calc R . . . .
C40 C 0.3826(3) 0.8976(3) 0.4553(3) 0.0396(8) Uani 1 1 d . . . . .
H40A H 0.318522 0.905997 0.451440 0.059 Uiso 1 1 calc GR . . . .
H40B H 0.410362 0.922447 0.417484 0.059 Uiso 1 1 calc GR . . . .
H40C H 0.422446 0.931386 0.516969 0.059 Uiso 1 1 calc GR . . . .
C41 C 0.1894(3) 0.7509(4) 0.4850(3) 0.0474(11) Uani 1 1 d . . . . .
H41A H 0.169669 0.681953 0.458988 0.071 Uiso 1 1 calc GR . . . .
H41B H 0.177168 0.773137 0.437643 0.071 Uiso 1 1 calc GR . . . .
H41C H 0.153395 0.775329 0.526817 0.071 Uiso 1 1 calc GR . . . .
C2 C 0.3867(3) 0.2621(3) 0.1469(2) 0.0306(7) Uani 1 1 d . . . . .
C3 C 0.0375(3) 0.2140(3) 0.1846(2) 0.0323(7) Uani 1 1 d . . . . .
C4 C 0.1717(3) 0.2366(3) 0.5248(2) 0.0348(8) Uani 1 1 d . . . . .
C5 C 0.5231(3) 0.2901(3) 0.4917(2) 0.0323(7) Uani 1 1 d . . . . .
C6 C 0.2202(5) 0.0051(5) 0.2989(4) 0.0692(15) Uani 1 1 d D . . . .
H6A H 0.155470 -0.001397 0.266007 0.104 Uiso 1 1 calc GR . . . .
H6B H 0.230307 0.041740 0.362460 0.104 Uiso 1 1 calc GR . . . .
H6C H 0.228859 -0.057480 0.289313 0.104 Uiso 1 1 calc GR . . . .
C7 C 0.4918(2) 0.3125(3) 0.1892(2) 0.0302(7) Uani 1 1 d . . . . .
H7A H 0.496286 0.379473 0.226456 0.036 Uiso 1 1 calc R . . . .
C26 C 0.5395(3) 0.1769(3) 0.2103(3) 0.0408(8) Uani 1 1 d . . . . .
H26A H 0.606722 0.177579 0.219332 0.061 Uiso 1 1 calc GR . . . .
H26B H 0.506891 0.148800 0.146455 0.061 Uiso 1 1 calc GR . . . .
H26C H 0.510011 0.139765 0.238488 0.061 Uiso 1 1 calc GR . . . .
C36 C 0.7210(4) 0.3304(5) 0.4048(3) 0.0601(14) Uani 1 1 d . . . . .
H36A H 0.737955 0.399184 0.435349 0.090 Uiso 1 1 calc GR . . . .
H36B H 0.731006 0.312479 0.345719 0.090 Uiso 1 1 calc GR . . . .
H36C H 0.761127 0.305588 0.439317 0.090 Uiso 1 1 calc GR . . . .
C42 C 0.5187(2) 0.7925(2) 0.3739(2) 0.0276(6) Uani 1 1 d . . . . .
C43 C 0.3962(2) 0.7686(3) 0.6509(2) 0.0284(7) Uani 1 1 d . . . . .
C44 C 0.7647(2) 0.7644(3) 0.8009(2) 0.0315(7) Uani 1 1 d . . . . .
C45 C 0.8831(2) 0.7994(3) 0.5374(2) 0.0325(7) Uani 1 1 d . . . . .
C46 C 0.6712(11) 1.0926(10) 0.6801(12) 0.072(3) Uani 0.605(12) 1 d D U P A 1
H46A H 0.717890 1.144468 0.679933 0.108 Uiso 0.605(12) 1 calc GR . P A 1
H46B H 0.690317 1.087290 0.736823 0.108 Uiso 0.605(12) 1 calc GR . P A 1
H46C H 0.608579 1.104928 0.672188 0.108 Uiso 0.605(12) 1 calc GR . P A 1
C57 C 0.3583(3) 0.7607(3) 0.2654(2) 0.0372(8) Uani 1 1 d . . . . .
H57A H 0.382481 0.727374 0.215515 0.045 Uiso 1 1 calc R . . . .
H57B H 0.372048 0.827808 0.275440 0.045 Uiso 1 1 calc R . . . .
C8 C 0.0445(2) 0.2559(3) 0.1165(2) 0.0318(7) Uani 1 1 d . . . . .
H8 H 0.077724 0.324452 0.150619 0.038 Uiso 1 1 calc R . . . .
C9 C 0.0721(3) 0.2497(3) 0.5074(3) 0.0407(9) Uani 1 1 d . . . . .
H9 H 0.078461 0.316746 0.516509 0.049 Uiso 1 1 calc R . . . .
C10 C 0.5251(2) 0.3201(3) 0.5892(2) 0.0315(7) Uani 1 1 d . . . . .
H10A H 0.516408 0.385025 0.610782 0.038 Uiso 1 1 calc R . . . .
C16 C 0.5496(3) 0.3141(3) 0.1233(3) 0.0342(7) Uani 1 1 d . . . . .
H16A H 0.526177 0.350436 0.090619 0.041 Uiso 1 1 calc R . . . .
H16B H 0.538787 0.248843 0.079452 0.041 Uiso 1 1 calc R . . . .
C58 C 0.3990(2) 0.7234(3) 0.7169(2) 0.0280(7) Uani 1 1 d . . . . .
H58 H 0.401402 0.657077 0.685812 0.034 Uiso 1 1 calc R . . . .
C59 C 0.8508(2) 0.7242(3) 0.7958(2) 0.0330(7) Uani 1 1 d . . . . .
H59 H 0.828806 0.661249 0.744197 0.040 Uiso 1 1 calc R . . . .
C60 C 0.8611(2) 0.7654(3) 0.4363(2) 0.0318(7) Uani 1 1 d . . . . .
H60 H 0.825952 0.697174 0.409386 0.038 Uiso 1 1 calc R . . . .
C65 C 0.2504(3) 0.7195(4) 0.2392(3) 0.0506(12) Uani 1 1 d . . . . .
H65 H 0.226315 0.757252 0.288139 0.061 Uiso 1 1 calc R . . . .
C15 C 0.2545(3) 0.2173(3) 0.0240(2) 0.0323(7) Uani 1 1 d . . . . .
H15 H 0.243659 0.151276 0.019127 0.039 Uiso 1 1 calc R . . . .
C17 C -0.0607(3) 0.1646(3) 0.2622(3) 0.0381(8) Uani 1 1 d . . . . .
H17 H -0.043599 0.103469 0.242194 0.046 Uiso 1 1 calc R . . . .
C18 C -0.0512(3) 0.2487(3) 0.0576(3) 0.0398(9) Uani 1 1 d . . . . .
H18A H -0.086497 0.181387 0.023858 0.048 Uiso 1 1 calc R . . . .
H18B H -0.088860 0.279482 0.095901 0.048 Uiso 1 1 calc R . . . .
C19 C 0.2946(3) 0.2301(3) 0.6336(2) 0.0338(7) Uani 1 1 d . . . . .
H19 H 0.288285 0.163153 0.594561 0.041 Uiso 1 1 calc R . . . .
C20 C 0.0176(3) 0.2306(4) 0.5710(3) 0.0535(12) Uani 1 1 d . . . . .
H20A H 0.007982 0.163563 0.560748 0.064 Uiso 1 1 calc R . . . .
H20B H 0.057558 0.269004 0.632965 0.064 Uiso 1 1 calc R . . . .
C22 C 0.6207(3) 0.3246(3) 0.6496(3) 0.0372(8) Uani 1 1 d . . . . .
H22A H 0.621319 0.260373 0.644265 0.045 Uiso 1 1 calc R . . . .
H22B H 0.673576 0.347965 0.628781 0.045 Uiso 1 1 calc R . . . .
C27 C 0.6573(3) 0.3577(3) 0.1687(3) 0.0386(8) Uani 1 1 d . . . . .
H27 H 0.680605 0.318247 0.198598 0.046 Uiso 1 1 calc R . . . .
C66 C 0.6474(2) 0.8149(3) 0.3149(2) 0.0325(7) Uani 1 1 d . U . . .
H66 H 0.666349 0.884257 0.351880 0.039 Uiso 1 1 calc R . . . .
C67 C 0.3091(3) 0.7201(3) 0.7487(3) 0.0324(7) Uani 1 1 d . . . . .
H67A H 0.303784 0.785177 0.776518 0.039 Uiso 1 1 calc R . . . .
H67B H 0.252878 0.684406 0.696340 0.039 Uiso 1 1 calc R . . . .
C68 C 0.6464(2) 0.7852(3) 0.8740(2) 0.0312(7) Uani 1 1 d . . . . .
H68 H 0.665562 0.852810 0.883894 0.037 Uiso 1 1 calc R . . . .
C69 C 0.8929(3) 0.7095(3) 0.8780(2) 0.0368(8) Uani 1 1 d . . . . .
H69A H 0.842768 0.666539 0.886669 0.044 Uiso 1 1 calc R . . . .
H69B H 0.912041 0.770719 0.930166 0.044 Uiso 1 1 calc R . . . .
C70 C 0.9941(3) 0.8252(3) 0.6701(2) 0.0370(8) Uani 1 1 d . . . . .
H70 H 0.985265 0.889517 0.698139 0.044 Uiso 1 1 calc R . . . .
C71 C 0.9502(2) 0.7736(3) 0.4031(3) 0.0391(9) Uani 1 1 d . . . . .
H71A H 0.993395 0.837704 0.438621 0.047 Uiso 1 1 calc R . . . .
H71B H 0.984106 0.728403 0.413579 0.047 Uiso 1 1 calc R . . . .
C76 C 0.2216(4) 0.6176(5) 0.2259(4) 0.0684(16) Uani 1 1 d . . . . .
H76A H 0.249961 0.580168 0.182473 0.103 Uiso 1 1 calc GR . . . .
H76B H 0.152143 0.593548 0.203904 0.103 Uiso 1 1 calc GR . . . .
H76C H 0.244008 0.613076 0.282556 0.103 Uiso 1 1 calc GR . . . .
C77 C 0.2059(4) 0.7316(7) 0.1559(3) 0.083(2) Uani 1 1 d . . . . .
H77A H 0.227650 0.797668 0.165656 0.125 Uiso 1 1 calc GR . . . .
H77B H 0.136487 0.713174 0.142466 0.125 Uiso 1 1 calc GR . . . .
H77C H 0.225007 0.691833 0.105892 0.125 Uiso 1 1 calc GR . . . .
C24 C 0.1930(3) 0.2658(3) 0.0775(2) 0.0310(7) Uani 1 1 d . . . . .
C25 C 0.2358(3) 0.2154(3) -0.0698(2) 0.0385(8) Uani 1 1 d . . . . .
H25A H 0.290205 0.200989 -0.092544 0.046 Uiso 1 1 calc R . . . .
H25B H 0.178636 0.163213 -0.109023 0.046 Uiso 1 1 calc R . . . .
C28 C -0.0001(3) 0.2301(3) 0.3575(3) 0.0356(8) Uani 1 1 d . . . . .
C29 C -0.1658(3) 0.1480(4) 0.2559(3) 0.0541(12) Uani 1 1 d . . . . .
H29A H -0.182583 0.207826 0.270505 0.081 Uiso 1 1 calc GR . . . .
H29B H -0.179361 0.121336 0.297864 0.081 Uiso 1 1 calc GR . . . .
H29C H -0.203223 0.103942 0.195380 0.081 Uiso 1 1 calc GR . . . .
C30 C 0.0718(3) 0.1117(3) 0.0102(3) 0.0391(8) Uani 1 1 d . . . . .
H30A H 0.113829 0.079611 0.033254 0.059 Uiso 1 1 calc GR . . . .
H30B H 0.071655 0.099718 -0.051127 0.059 Uiso 1 1 calc GR . . . .
H30C H 0.007066 0.088026 0.011633 0.059 Uiso 1 1 calc GR . . . .
C31 C -0.0426(3) 0.2936(4) -0.0079(3) 0.0502(11) Uani 1 1 d . . . . .
H31 H -0.002968 0.262790 -0.044749 0.060 Uiso 1 1 calc R . . . .
C32 C 0.3759(3) 0.2957(3) 0.6236(2) 0.0317(7) Uani 1 1 d . . . . .
C33 C 0.3071(3) 0.2421(3) 0.7304(3) 0.0420(9) Uani 1 1 d . . . . .
H33A H 0.327084 0.310128 0.769661 0.050 Uiso 1 1 calc R . . . .
H33B H 0.244918 0.214801 0.736069 0.050 Uiso 1 1 calc R . . . .
C34 C -0.0028(4) 0.0877(4) 0.3878(4) 0.0605(14) Uani 1 1 d . . . . .
H34A H 0.046264 0.073164 0.424946 0.091 Uiso 1 1 calc GR . . . .
H34B H -0.005343 0.055437 0.325269 0.091 Uiso 1 1 calc GR . . . .
H34C H -0.064689 0.066266 0.396161 0.091 Uiso 1 1 calc GR . . . .
C35 C -0.0786(4) 0.2520(5) 0.5610(3) 0.0658(16) Uani 1 1 d . . . . .
H35 H -0.117190 0.216396 0.497440 0.079 Uiso 1 1 calc R . . . .
C37 C 0.4382(3) 0.1583(3) 0.5619(3) 0.0403(8) Uani 1 1 d . . . . .
H37A H 0.490603 0.146284 0.536116 0.060 Uiso 1 1 calc GR . . . .
H37B H 0.377416 0.122800 0.516240 0.060 Uiso 1 1 calc GR . . . .
H37C H 0.442395 0.138508 0.610952 0.060 Uiso 1 1 calc GR . . . .
C38 C 0.6370(3) 0.3889(3) 0.7473(3) 0.0405(9) Uani 1 1 d . . . . .
H38 H 0.577877 0.373690 0.764717 0.049 Uiso 1 1 calc R . . . .
C48 C 0.7095(3) 0.3560(4) 0.0992(3) 0.0499(10) Uani 1 1 d . . . . .
H48A H 0.692572 0.291772 0.053220 0.075 Uiso 1 1 calc GR . . . .
H48B H 0.778252 0.377169 0.127601 0.075 Uiso 1 1 calc GR . . . .
H48C H 0.691189 0.398089 0.072108 0.075 Uiso 1 1 calc GR . . . .
C49 C 0.6805(3) 0.4578(4) 0.2388(4) 0.0533(11) Uani 1 1 d . . . . .
H49A H 0.659808 0.498227 0.210600 0.080 Uiso 1 1 calc GR . . . .
H49B H 0.749309 0.481426 0.267137 0.080 Uiso 1 1 calc GR . . . .
H49C H 0.647475 0.458349 0.283695 0.080 Uiso 1 1 calc GR . . . .
C78 C 0.7064(2) 0.7657(3) 0.3587(2) 0.0305(7) Uani 1 1 d . . . . .
C79 C 0.6587(3) 0.7934(3) 0.2208(3) 0.0389(8) Uani 1 1 d D U . . .
H79A H 0.722076 0.830312 0.225757 0.047 Uiso 0.565(11) 1 calc R . P B 1
H79B H 0.654996 0.725766 0.190785 0.047 Uiso 0.565(11) 1 calc R . P B 1
H79C H 0.726048 0.819729 0.226017 0.047 Uiso 0.435(11) 1 calc R . P B 2
H79D H 0.642555 0.724306 0.186947 0.047 Uiso 0.435(11) 1 calc R . P B 2
C80 C 0.5587(2) 0.7328(3) 0.7926(2) 0.0290(7) Uani 1 1 d . . . . .
C81 C 0.4928(3) 0.8694(3) 0.8504(3) 0.0366(8) Uani 1 1 d . . . . .
H81A H 0.456196 0.898090 0.817506 0.055 Uiso 1 1 calc GR . . . .
H81B H 0.559568 0.906360 0.874369 0.055 Uiso 1 1 calc GR . . . .
H81C H 0.467125 0.868245 0.899352 0.055 Uiso 1 1 calc GR . . . .
C82 C 0.3071(3) 0.6754(3) 0.8150(3) 0.0356(8) Uani 1 1 d . . . . .
H82 H 0.367724 0.706467 0.864342 0.043 Uiso 1 1 calc R . . . .
C83 C 0.6327(3) 0.7797(3) 0.9596(2) 0.0355(8) Uani 1 1 d . . . . .
H83A H 0.688779 0.823407 1.009358 0.043 Uiso 1 1 calc R . . . .
H83B H 0.576528 0.802185 0.970687 0.043 Uiso 1 1 calc R . . . .
C84 C 0.9305(3) 0.7550(3) 0.6927(2) 0.0354(8) Uani 1 1 d . . . . .
C85 C 0.9602(3) 0.8831(3) 0.8416(3) 0.0433(9) Uani 1 1 d . . . . .
H85A H 0.912845 0.904191 0.871328 0.065 Uiso 1 1 calc GR . . . .
H85B H 0.979427 0.924227 0.812803 0.065 Uiso 1 1 calc GR . . . .
H85C H 1.015892 0.885818 0.885597 0.065 Uiso 1 1 calc GR . . . .
C86 C 0.9783(3) 0.6694(3) 0.8753(3) 0.0405(9) Uani 1 1 d . . . . .
H86 H 1.030347 0.715233 0.870810 0.049 Uiso 1 1 calc R . . . .
C87 C 1.0988(3) 0.8277(4) 0.6986(3) 0.0498(11) Uani 1 1 d . . . . .
H87A H 1.106533 0.764561 0.669607 0.075 Uiso 1 1 calc GR . . . .
H87B H 1.120219 0.848854 0.763208 0.075 Uiso 1 1 calc GR . . . .
H87C H 1.136843 0.871399 0.681170 0.075 Uiso 1 1 calc GR . . . .
C88 C 0.8326(3) 0.9163(3) 0.4357(3) 0.0449(9) Uani 1 1 d . . . . .
H88A H 0.897079 0.938485 0.476237 0.067 Uiso 1 1 calc GR . . . .
H88B H 0.790838 0.948466 0.466339 0.067 Uiso 1 1 calc GR . . . .
H88C H 0.833812 0.929962 0.383627 0.067 Uiso 1 1 calc GR . . . .
C89 C 0.9285(3) 0.7546(4) 0.3042(3) 0.0452(10) Uani 1 1 d . . . . .
H89 H 0.894361 0.800457 0.294228 0.054 Uiso 1 1 calc R . . . .
C47 C 0.2214(3) 0.3046(3) -0.0771(3) 0.0425(9) Uani 1 1 d . . . . .
C50 C -0.1421(4) 0.2720(5) -0.0706(4) 0.0659(16) Uani 1 1 d . . . . .
H50A H -0.171694 0.203943 -0.097725 0.099 Uiso 1 1 calc GR . . . .
H50B H -0.136349 0.293972 -0.117217 0.099 Uiso 1 1 calc GR . . . .
H50C H -0.181586 0.304299 -0.036707 0.099 Uiso 1 1 calc GR . . . .
C51 C 0.0056(5) 0.3974(5) 0.0374(4) 0.0665(15) Uani 1 1 d . . . . .
H51A H -0.023809 0.427653 0.083406 0.100 Uiso 1 1 calc GR . . . .
H51B H -0.001307 0.424780 -0.006420 0.100 Uiso 1 1 calc GR . . . .
H51C H 0.073242 0.407527 0.064725 0.100 Uiso 1 1 calc GR . . . .
C52 C 0.3790(3) 0.1963(3) 0.7617(3) 0.0437(9) Uani 1 1 d . . . . .
C53 C -0.1304(4) 0.2174(7) 0.6187(5) 0.095(3) Uani 1 1 d . . . . .
H53A H -0.132418 0.151204 0.604185 0.143 Uiso 1 1 calc GR . . . .
H53B H -0.195379 0.223851 0.607053 0.143 Uiso 1 1 calc GR . . . .
H53C H -0.096274 0.255317 0.681643 0.143 Uiso 1 1 calc GR . . . .
C54 C -0.0686(5) 0.3544(6) 0.5855(5) 0.087(2) Uani 1 1 d . . . . .
H54A H -0.030537 0.390400 0.647590 0.130 Uiso 1 1 calc GR . . . .
H54B H -0.131714 0.365639 0.577972 0.130 Uiso 1 1 calc GR . . . .
H54C H -0.036952 0.374370 0.546998 0.130 Uiso 1 1 calc GR . . . .
C55 C 0.7186(3) 0.3715(4) 0.8049(3) 0.0502(11) Uani 1 1 d . . . . .
H55A H 0.702832 0.305238 0.795534 0.075 Uiso 1 1 calc GR . . . .
H55B H 0.728259 0.411485 0.867603 0.075 Uiso 1 1 calc GR . . . .
H55C H 0.776896 0.386725 0.788445 0.075 Uiso 1 1 calc GR . . . .
C56 C 0.6605(4) 0.4914(4) 0.7614(3) 0.0531(11) Uani 1 1 d . . . . .
H56A H 0.714941 0.505298 0.739303 0.080 Uiso 1 1 calc GR . . . .
H56B H 0.676328 0.531721 0.824890 0.080 Uiso 1 1 calc GR . . . .
H56C H 0.605429 0.503458 0.728977 0.080 Uiso 1 1 calc GR . . . .
C92 C 0.5822(9) 0.8174(9) 0.1653(10) 0.036(3) Uani 0.565(11) 1 d D U P B 1
C93 C 0.2978(3) 0.5699(3) 0.7719(3) 0.0446(9) Uani 1 1 d . . . . .
H93A H 0.237070 0.538081 0.725360 0.067 Uiso 1 1 calc GR . . . .
H93B H 0.300121 0.544331 0.817073 0.067 Uiso 1 1 calc GR . . . .
H93C H 0.350222 0.559600 0.745774 0.067 Uiso 1 1 calc GR . . . .
C94 C 0.2236(3) 0.6938(4) 0.8540(3) 0.0470(10) Uani 1 1 d . . . . .
H94A H 0.231275 0.761795 0.881946 0.070 Uiso 1 1 calc GR . . . .
H94B H 0.222834 0.667788 0.898631 0.070 Uiso 1 1 calc GR . . . .
H94C H 0.163564 0.663634 0.806385 0.070 Uiso 1 1 calc GR . . . .
C95 C 0.6192(3) 0.6837(3) 0.9607(3) 0.0363(8) Uani 1 1 d . . . . .
C96 C 0.9570(3) 0.5751(3) 0.7963(3) 0.0483(10) Uani 1 1 d . . . . .
H96A H 0.902577 0.530572 0.796828 0.072 Uiso 1 1 calc GR . . . .
H96B H 1.012703 0.550236 0.800437 0.072 Uiso 1 1 calc GR . . . .
H96C H 0.941977 0.583835 0.740982 0.072 Uiso 1 1 calc GR . . . .
C97 C 1.0128(4) 0.6591(5) 0.9617(3) 0.0598(13) Uani 1 1 d . . . . .
H97A H 1.029736 0.720682 1.011858 0.090 Uiso 1 1 calc GR . . . .
H97B H 1.068732 0.634544 0.960912 0.090 Uiso 1 1 calc GR . . . .
H97C H 0.962140 0.615435 0.967981 0.090 Uiso 1 1 calc GR . . . .
C98 C 1.0220(3) 0.7708(5) 0.2803(3) 0.0655(16) Uani 1 1 d . . . . .
H98A H 1.059777 0.836185 0.316187 0.098 Uiso 1 1 calc GR . . . .
H98B H 1.008331 0.758477 0.217117 0.098 Uiso 1 1 calc GR . . . .
H98C H 1.057837 0.728240 0.292085 0.098 Uiso 1 1 calc GR . . . .
C99 C 0.8660(3) 0.6556(4) 0.2444(3) 0.0599(14) Uani 1 1 d . . . . .
H99A H 0.894905 0.609701 0.258220 0.090 Uiso 1 1 calc GR . . . .
H99B H 0.859781 0.644275 0.182100 0.090 Uiso 1 1 calc GR . . . .
H99C H 0.802922 0.648934 0.254147 0.090 Uiso 1 1 calc GR . . . .
C61 C 0.2914(4) 0.3895(4) -0.0320(3) 0.0504(11) Uani 1 1 d . . . . .
H61 H 0.351163 0.391998 0.002844 0.060 Uiso 1 1 calc R . . . .
C62 C 0.1367(3) 0.3016(4) -0.1301(3) 0.0531(11) Uani 1 1 d . . . . .
H62 H 0.089156 0.243302 -0.162144 0.064 Uiso 1 1 calc R . . . .
C63 C 0.3605(5) 0.0985(4) 0.7271(4) 0.0618(14) Uani 1 1 d . . . . .
H63 H 0.301432 0.060436 0.684582 0.074 Uiso 1 1 calc R . . . .
C64 C 0.4659(3) 0.2487(4) 0.8232(3) 0.0507(11) Uani 1 1 d . . . . .
H64 H 0.481022 0.315471 0.846638 0.061 Uiso 1 1 calc R . . . .
C100 C 0.5011(7) 0.7465(8) 0.1075(6) 0.035(2) Uani 0.565(11) 1 d D U P B 1
H100 H 0.495609 0.683566 0.101081 0.042 Uiso 0.565(11) 1 calc R . P B 1
C101 C 0.5868(8) 0.9088(6) 0.1721(5) 0.046(2) Uani 0.565(11) 1 d D U P B 1
H101 H 0.640980 0.958483 0.212128 0.055 Uiso 0.565(11) 1 calc R U P B 1
C102 C 0.6917(3) 0.6622(3) 1.0093(3) 0.0431(9) Uani 1 1 d . . . . .
H102 H 0.752115 0.706865 1.038649 0.052 Uiso 1 1 calc R . . . .
C103 C 0.5327(3) 0.6144(3) 0.9148(3) 0.0464(10) Uani 1 1 d . . . . .
H103 H 0.483135 0.627174 0.879645 0.056 Uiso 1 1 calc R . . . .
C72 C 0.2741(5) 0.4708(4) -0.0377(4) 0.0650(14) Uani 1 1 d . . . . .
H72 H 0.321261 0.529394 -0.005643 0.078 Uiso 1 1 calc R . . . .
C73 C 0.1195(4) 0.3820(5) -0.1376(5) 0.0666(15) Uani 1 1 d . . . . .
H73 H 0.061056 0.378917 -0.175018 0.080 Uiso 1 1 calc R . . . .
C74 C 0.4275(6) 0.0562(5) 0.7540(4) 0.0778(19) Uani 1 1 d . . . . .
H74 H 0.413507 -0.010537 0.729673 0.093 Uiso 1 1 calc R . . . .
C75 C 0.5313(4) 0.2061(5) 0.8514(4) 0.0671(15) Uani 1 1 d . . . . .
H75 H 0.589146 0.243629 0.896171 0.080 Uiso 1 1 calc R . . . .
C104 C 0.4281(5) 0.7674(8) 0.0591(5) 0.044(2) Uani 0.565(11) 1 d D U P B 1
H104 H 0.372876 0.718207 0.020346 0.052 Uiso 0.565(11) 1 calc R . P B 1
C105 C 0.5152(11) 0.9292(9) 0.1227(7) 0.058(3) Uani 0.565(11) 1 d D U P B 1
H105 H 0.521061 0.991598 0.127295 0.069 Uiso 0.565(11) 1 calc R . P B 1
C106 C 0.6764(4) 0.5753(4) 1.0153(3) 0.0530(11) Uani 1 1 d . . . . .
H106 H 0.725772 0.561806 1.049929 0.064 Uiso 1 1 calc R . . . .
C107 C 0.5177(3) 0.5282(3) 0.9193(4) 0.0521(11) Uani 1 1 d . . . . .
H107 H 0.458609 0.481926 0.887195 0.063 Uiso 1 1 calc R . . . .
C90 C 0.1876(5) 0.4658(5) -0.0904(5) 0.0689(16) Uani 1 1 d . . . . .
H90 H 0.175491 0.521531 -0.093863 0.083 Uiso 1 1 calc R . . . .
C91 C 0.5129(5) 0.1088(5) 0.8147(4) 0.0727(17) Uani 1 1 d . . . . .
H91 H 0.559066 0.079420 0.831537 0.087 Uiso 1 1 calc R . . . .
C108 C 0.4337(8) 0.8571(9) 0.0658(6) 0.051(3) Uani 0.565(11) 1 d D U P B 1
H108 H 0.382994 0.870155 0.032359 0.061 Uiso 0.565(11) 1 calc R . P B 1
C109 C 0.5897(4) 0.5092(4) 0.9712(4) 0.0564(12) Uani 1 1 d . . . . .
H109 H 0.579020 0.450661 0.976160 0.068 Uiso 1 1 calc R . . . .
S1B S 0.64871(11) 0.07777(10) 0.43619(10) 0.0662(4) Uani 1 1 d D U . . .
N1B N 0.4597(3) 0.0202(3) 0.3305(3) 0.0563(10) Uani 1 1 d D U . . .
C1B C 0.5381(4) 0.0424(3) 0.3736(3) 0.0481(10) Uani 1 1 d D U . . .
S1C S 0.91046(14) 0.90158(12) 0.13933(12) 0.0867(5) Uani 1 1 d D U . . .
N1C N 0.8497(3) 0.9760(4) 0.0154(4) 0.0659(12) Uani 1 1 d D U . . .
C1C C 0.8769(4) 0.9459(4) 0.0667(4) 0.0611(13) Uani 1 1 d D U . . .
S1D S 0.16749(10) -0.01207(9) 0.50570(10) 0.0607(3) Uani 1 1 d D U . . .
N1D N 0.0631(4) 0.0238(4) 0.6290(4) 0.0735(14) Uani 1 1 d D U . . .
C1D C 0.1070(3) 0.0091(3) 0.5769(3) 0.0506(10) Uani 1 1 d D U . . .
O2F O 0.0354(9) 0.5553(9) 0.5358(8) 0.089(4) Uani 0.435(11) 1 d D U P B 2
H2F H 0.051334 0.588817 0.590670 0.133 Uiso 0.435(11) 1 calc GR . P B 2
C2F C -0.0459(15) 0.5763(19) 0.4923(11) 0.087(6) Uani 0.435(11) 1 d D U P B 2
H2FA H -0.089425 0.517986 0.444940 0.130 Uiso 0.435(11) 1 calc DGR . P B 2
H2FB H -0.024628 0.620040 0.466655 0.130 Uiso 0.435(11) 1 calc DGR . P B 2
H2FC H -0.078731 0.605073 0.535649 0.130 Uiso 0.435(11) 1 calc DGR . P B 2
O01H O 0.0837(3) 0.4405(3) 0.3152(3) 0.0645(9) Uani 1 1 d . . . . .
H01H H 0.065998 0.411598 0.344887 0.097 Uiso 1 1 calc GR . . . .
C04C C 0.0157(5) 0.4862(5) 0.2943(4) 0.0680(14) Uani 1 1 d D . . . .
H04A H -0.044576 0.439222 0.256613 0.102 Uiso 1 1 calc GR . . . .
H04B H 0.038095 0.522788 0.262575 0.102 Uiso 1 1 calc GR . . . .
H04C H 0.006129 0.528429 0.349210 0.102 Uiso 1 1 calc DGR . . . .
O3E O 1.0121(3) 0.0633(3) 0.7841(3) 0.0695(11) Uani 1 1 d . . . . .
H3E H 1.030862 0.054523 0.738636 0.104 Uiso 1 1 calc GR . . . .
C3E C 0.9157(5) 0.0673(5) 0.7650(5) 0.0820(19) Uani 1 1 d . . . . .
H3EA H 0.875684 0.007444 0.717123 0.123 Uiso 1 1 calc GR . . . .
H3EB H 0.911050 0.118603 0.746336 0.123 Uiso 1 1 calc GR . . . .
H3EC H 0.894175 0.078423 0.818295 0.123 Uiso 1 1 calc GR . . . .
O4F O 0.6994(9) 0.0412(12) 0.9495(9) 0.054(3) Uani 0.395(12) 1 d D U P A 2
H4F H 0.748105 0.024114 0.964095 0.080 Uiso 0.395(12) 1 calc DGR . P A 2
C4F C 0.6653(14) 0.0776(14) 1.0244(12) 0.056(4) Uani 0.395(12) 1 d D U P A 2
H4FA H 0.603935 0.089595 1.005817 0.084 Uiso 0.395(12) 1 calc GR . P A 2
H4FB H 0.711037 0.136567 1.068438 0.084 Uiso 0.395(12) 1 calc GR . P A 2
H4FC H 0.657312 0.031849 1.050813 0.084 Uiso 0.395(12) 1 calc GR . P A 2
O1E O 0.2359(3) 1.0002(3) 0.0868(3) 0.0718(11) Uani 1 1 d . . . . .
H1EA H 0.260003 1.017622 0.141597 0.108 Uiso 1 1 calc GR . . . .
C1E C 0.1731(6) 0.9124(5) 0.0526(5) 0.0820(19) Uani 1 1 d . . . . .
H1EB H 0.151799 0.888216 -0.012355 0.123 Uiso 1 1 calc GR . . . .
H1EC H 0.118031 0.916685 0.075978 0.123 Uiso 1 1 calc GR . . . .
H1ED H 0.204521 0.869609 0.069708 0.123 Uiso 1 1 calc GR . . . .
O5E O 0.3693(3) 0.0503(4) 1.0096(3) 0.0765(11) Uani 1 1 d . . . . .
H5E H 0.337631 0.036086 1.041209 0.115 Uiso 1 1 calc GR . . . .
C5E C 0.3174(6) 0.0027(5) 0.9211(4) 0.0764(18) Uani 1 1 d . . . . .
H5EA H 0.350489 0.025392 0.884880 0.115 Uiso 1 1 calc GR . . . .
H5EB H 0.254262 0.013774 0.913251 0.115 Uiso 1 1 calc GR . . . .
H5EC H 0.310844 -0.064929 0.902455 0.115 Uiso 1 1 calc GR . . . .
O20A O 0.6833(9) 0.9980(9) 0.7264(9) 0.084(4) Uani 0.395(12) 1 d D U P A 2
H20C H 0.718(8) 1.022(2) 0.780(2) 0.125 Uiso 0.395(12) 1 d DR . P A 2
C46A C 0.688(2) 1.0704(17) 0.691(2) 0.072(3) Uani 0.395(12) 1 d D U P A 2
H46D H 0.667182 1.040278 0.626411 0.108 Uiso 0.395(12) 1 calc GR . P A 2
H46E H 0.753829 1.109586 0.711700 0.108 Uiso 0.395(12) 1 calc GR . P A 2
H46F H 0.646762 1.109733 0.713019 0.108 Uiso 0.395(12) 1 calc GR . P A 2
C92A C 0.5976(13) 0.8328(13) 0.1707(14) 0.044(4) Uani 0.435(11) 1 d D U P B 2
C93A C 0.6388(13) 0.9213(9) 0.1781(8) 0.053(3) Uani 0.435(11) 1 d D U P B 2
H93D H 0.703217 0.952089 0.211917 0.063 Uiso 0.435(11) 1 calc R . P B 2
C94A C 0.5868(12) 0.9655(10) 0.1364(8) 0.062(3) Uani 0.435(11) 1 d D U P B 2
H94D H 0.615248 1.025090 0.138311 0.075 Uiso 0.435(11) 1 calc R . P B 2
C95A C 0.4922(14) 0.9200(13) 0.0919(12) 0.067(4) Uani 0.435(11) 1 d D U P B 2
H95A H 0.454421 0.951544 0.066845 0.080 Uiso 0.435(11) 1 calc R . P B 2
C96A C 0.4502(12) 0.8312(14) 0.0823(12) 0.060(4) Uani 0.435(11) 1 d D U P B 2
H96D H 0.385273 0.800862 0.049825 0.072 Uiso 0.435(11) 1 calc R . P B 2
C97A C 0.5053(12) 0.7872(15) 0.1215(12) 0.057(4) Uani 0.435(11) 1 d D U P B 2
H97D H 0.478730 0.724782 0.114022 0.069 Uiso 0.435(11) 1 calc R . P B 2
O11A O 0.6240(12) 0.6482(11) 0.4949(10) 0.0431(8) Uani 0.167(5) 1 d D U P A 2
C14A C 0.648(5) 0.594(6) 0.546(5) 0.066(2) Uani 0.167(5) 1 d D U P A 2
H14D H 0.628225 0.616929 0.600832 0.099 Uiso 0.167(5) 1 calc DGR . P A 2
H14E H 0.716775 0.602345 0.562022 0.099 Uiso 0.167(5) 1 calc DGR . P A 2
H14F H 0.614893 0.527514 0.511069 0.099 Uiso 0.167(5) 1 calc GR . P A 2
O2A O 0.4503(14) 0.5140(17) 0.5809(12) 0.061(5) Uani 0.167(5) 1 d D U P A 2
H2A H 0.469(3) 0.535(3) 0.6378(13) 0.092 Uiso 0.167(5) 1 d DR . P A 2
C1A C 0.3518(15) 0.500(2) 0.5542(18) 0.0437(11) Uani 0.167(5) 1 d D U P A 2
H1AA H 0.338156 0.555498 0.546624 0.066 Uiso 0.167(5) 1 calc GR . P A 2
H1AB H 0.324356 0.490491 0.599578 0.066 Uiso 0.167(5) 1 calc GR . P A 2
H1AC H 0.323872 0.444518 0.497751 0.066 Uiso 0.167(5) 1 calc GR . P A 2
H11 H 0.564(4) 0.627(4) 0.608(2) 0.066 Uiso 0.833(5) 1 d DR . P A 1
H11A H 0.644(5) 0.634(5) 0.449(3) 0.066 Uiso 0.167(5) 1 d DR . P A 2
C4E C 0.6951(13) 0.0855(12) 0.9916(15) 0.101(6) Uani 0.605(12) 1 d D U P A 1
H4EA H 0.631009 0.090584 0.970265 0.152 Uiso 0.605(12) 1 calc GR . P A 1
H4EB H 0.738874 0.148666 1.025204 0.152 Uiso 0.605(12) 1 calc GR . P A 1
H4EC H 0.694305 0.051661 1.030061 0.152 Uiso 0.605(12) 1 calc GR . P A 1
O4E O 0.7259(11) 0.0356(9) 0.9178(11) 0.104(4) Uani 0.605(12) 1 d D U P A 1
H4E H 0.776323 0.022758 0.935955 0.156 Uiso 0.605(12) 1 calc DGR . P A 1
O2E O -0.1451(15) 0.5581(14) 0.4560(12) 0.169(6) Uani 0.565(11) 1 d D U P B 1
H2E H -0.140389 0.574149 0.414295 0.253 Uiso 0.565(11) 1 calc DGR . P B 1
C2E C -0.0574(14) 0.5422(14) 0.4920(13) 0.099(6) Uani 0.565(11) 1 d D U P B 1
H2EA H -0.044266 0.490851 0.445930 0.149 Uiso 0.565(11) 1 calc GR . P B 1
H2EB H -0.062191 0.525233 0.541801 0.149 Uiso 0.565(11) 1 calc GR . P B 1
H2EC H -0.005584 0.599677 0.513077 0.149 Uiso 0.565(11) 1 calc GR . P B 1

loop_
_atom_site_aniso_label
_atom_site_aniso_U_11
_atom_site_aniso_U_22
_atom_site_aniso_U_33
_atom_site_aniso_U_23
_atom_site_aniso_U_13
_atom_site_aniso_U_12
K1 0.0328(4) 0.0675(6) 0.0389(4) 0.0314(4) 0.0101(3) 0.0135(4)
K2 0.0335(3) 0.0294(4) 0.0335(3) 0.0121(3) 0.0087(3) 0.0095(3)
K3 0.0320(4) 0.0589(5) 0.0350(4) 0.0227(4) 0.0095(3) 0.0118(3)
O8 0.0403(13) 0.0330(14) 0.0404(13) 0.0200(11) 0.0170(11) 0.0120(11)
O1 0.0407(15) 0.0488(17) 0.0327(13) 0.0019(12) 0.0065(11) 0.0035(12)
O9 0.0493(15) 0.0394(15) 0.0342(13) 0.0139(11) 0.0132(11) 0.0187(12)
O10 0.0297(12) 0.0374(14) 0.0422(14) 0.0166(11) 0.0087(10) 0.0033(10)
O11 0.0364(16) 0.050(2) 0.0335(16) 0.0098(14) 0.0074(13) 0.0080(14)
O2 0.052(3) 0.135(6) 0.099(4) 0.092(4) 0.031(3) 0.037(3)
O3 0.0363(13) 0.0433(15) 0.0355(13) 0.0200(11) 0.0126(11) 0.0069(11)
O4 0.0286(12) 0.0491(16) 0.0393(14) 0.0245(12) 0.0084(10) 0.0121(11)
O5 0.0385(14) 0.0428(15) 0.0337(13) 0.0156(11) 0.0140(11) 0.0091(11)
O6 0.0378(14) 0.0418(15) 0.0323(13) 0.0144(11) 0.0031(11) 0.0050(11)
O7 0.0533(19) 0.061(2) 0.0499(18) 0.0235(16) 0.0144(15) 0.0026(16)
O16 0.0282(12) 0.0449(15) 0.0293(12) 0.0157(11) 0.0070(9) 0.0084(10)
O17 0.0278(12) 0.0396(14) 0.0360(13) 0.0189(11) 0.0099(10) 0.0035(10)
O18 0.0329(13) 0.0519(17) 0.0332(13) 0.0214(12) 0.0091(10) 0.0133(11)
O19 0.0270(12) 0.0506(16) 0.0352(13) 0.0179(12) 0.0130(10) 0.0131(11)
O21 0.0255(11) 0.0459(15) 0.0315(12) 0.0226(11) 0.0085(9) 0.0106(10)
O15 0.0314(12) 0.0459(15) 0.0323(12) 0.0177(11) 0.0075(10) 0.0111(11)
O12 0.0315(12) 0.0389(14) 0.0304(12) 0.0173(10) 0.0090(10) 0.0067(10)
O13 0.0315(13) 0.0529(17) 0.0358(13) 0.0211(12) 0.0115(10) 0.0144(11)
O14 0.0347(13) 0.0434(15) 0.0293(12) 0.0141(11) 0.0086(10) 0.0067(11)
O25 0.0255(11) 0.0402(14) 0.0283(11) 0.0168(10) 0.0108(9) 0.0087(10)
O26 0.0267(11) 0.0436(15) 0.0300(12) 0.0166(10) 0.0098(9) 0.0113(10)
O27 0.0254(11) 0.0566(17) 0.0306(12) 0.0181(12) 0.0107(9) 0.0118(11)
O22 0.0367(13) 0.0319(14) 0.0353(13) 0.0104(11) 0.0081(10) 0.0038(10)
O23 0.069(2) 0.0423(18) 0.0399(15) 0.0165(13) 0.0097(14) 0.0141(15)
O24 0.0394(14) 0.0327(14) 0.0378(13) 0.0129(11) 0.0130(11) 0.0096(11)
O28 0.0242(11) 0.0325(14) 0.0469(15) 0.0162(11) 0.0050(10) 0.0035(10)
O29 0.0330(13) 0.0390(15) 0.0357(13) 0.0075(11) 0.0060(10) 0.0147(11)
O30 0.0473(16) 0.0473(17) 0.0322(13) 0.0108(12) 0.0142(12) 0.0115(13)
N5 0.0286(13) 0.0325(15) 0.0301(13) 0.0164(12) 0.0119(11) 0.0119(11)
N1 0.0365(15) 0.0312(15) 0.0325(14) 0.0148(12) 0.0123(12) 0.0140(12)
N2 0.0298(14) 0.0307(15) 0.0283(13) 0.0105(11) 0.0065(11) 0.0066(11)
N3 0.0343(16) 0.0412(18) 0.0327(15) 0.0161(13) 0.0051(12) 0.0011(13)
N4 0.0319(14) 0.0321(16) 0.0300(14) 0.0130(12) 0.0075(11) 0.0075(12)
N6 0.0238(13) 0.0304(15) 0.0259(13) 0.0115(11) 0.0061(10) 0.0064(10)
N7 0.0259(14) 0.0448(18) 0.0279(14) 0.0112(13) 0.0073(11) 0.0074(12)
N8 0.0229(13) 0.0387(17) 0.0349(15) 0.0173(13) 0.0060(11) 0.0015(11)
C11 0.0236(15) 0.038(2) 0.0289(16) 0.0163(14) 0.0075(12) 0.0091(13)
C12 0.0313(17) 0.0349(19) 0.0355(17) 0.0160(15) 0.0131(14) 0.0126(14)
C13 0.0363(19) 0.034(2) 0.046(2) 0.0150(16) 0.0087(16) 0.0086(15)
C14 0.044(5) 0.069(4) 0.056(4) -0.002(3) 0.004(4) 0.019(4)
C1 0.044(2) 0.048(3) 0.037(2) 0.019(2) 0.0073(19) 0.008(2)
C23 0.0332(17) 0.048(2) 0.0314(16) 0.0245(16) 0.0149(14) 0.0197(15)
C21 0.044(2) 0.050(2) 0.0360(19) 0.0212(17) 0.0143(16) 0.0238(18)
O20 0.100(5) 0.047(4) 0.049(3) 0.017(3) 0.011(3) 0.021(3)
C39 0.0266(15) 0.0354(18) 0.0294(16) 0.0158(14) 0.0094(12) 0.0116(13)
C40 0.050(2) 0.035(2) 0.045(2) 0.0208(17) 0.0236(17) 0.0165(16)
C41 0.0311(19) 0.084(3) 0.047(2) 0.041(2) 0.0170(17) 0.024(2)
C2 0.0317(16) 0.0330(18) 0.0310(16) 0.0151(14) 0.0124(13) 0.0101(13)
C3 0.0306(17) 0.0361(19) 0.0282(16) 0.0122(14) 0.0066(13) 0.0085(14)
C4 0.0379(18) 0.0342(19) 0.0306(17) 0.0154(14) 0.0074(14) 0.0036(14)
C5 0.0345(17) 0.0313(18) 0.0298(16) 0.0133(14) 0.0046(13) 0.0091(14)
C6 0.076(4) 0.067(4) 0.070(3) 0.027(3) 0.039(3) 0.013(3)
C7 0.0298(16) 0.0324(18) 0.0310(16) 0.0144(14) 0.0101(13) 0.0102(13)
C26 0.053(2) 0.033(2) 0.041(2) 0.0154(16) 0.0169(17) 0.0178(17)
C36 0.042(2) 0.102(4) 0.048(2) 0.038(3) 0.0149(19) 0.031(3)
C42 0.0299(16) 0.0308(17) 0.0267(15) 0.0145(13) 0.0107(12) 0.0099(13)
C43 0.0287(16) 0.0318(17) 0.0264(15) 0.0120(13) 0.0095(12) 0.0103(13)
C44 0.0276(16) 0.039(2) 0.0261(15) 0.0115(14) 0.0079(12) 0.0090(14)
C45 0.0246(15) 0.0382(19) 0.0338(17) 0.0155(15) 0.0067(13) 0.0063(13)
C46 0.058(6) 0.061(7) 0.091(7) 0.016(5) 0.027(5) 0.031(4)
C57 0.0319(17) 0.055(2) 0.0316(17) 0.0205(17) 0.0115(14) 0.0207(16)
C8 0.0305(16) 0.0357(19) 0.0305(16) 0.0141(14) 0.0075(13) 0.0125(14)
C9 0.0348(18) 0.050(2) 0.0314(18) 0.0145(16) 0.0064(14) 0.0065(16)
C10 0.0292(16) 0.0354(19) 0.0307(16) 0.0153(14) 0.0066(13) 0.0094(13)
C16 0.0352(18) 0.0365(19) 0.0360(17) 0.0175(15) 0.0150(14) 0.0105(14)
C58 0.0232(14) 0.0336(18) 0.0281(15) 0.0146(13) 0.0073(12) 0.0056(12)
C59 0.0267(16) 0.043(2) 0.0297(16) 0.0129(15) 0.0107(13) 0.0122(14)
C60 0.0224(14) 0.0394(19) 0.0341(17) 0.0155(15) 0.0093(12) 0.0074(13)
C65 0.0297(18) 0.091(4) 0.0307(18) 0.020(2) 0.0096(15) 0.026(2)
C15 0.0323(17) 0.0325(18) 0.0283(16) 0.0109(13) 0.0074(13) 0.0047(13)
C17 0.0337(18) 0.048(2) 0.0318(18) 0.0173(16) 0.0092(14) 0.0077(16)
C18 0.0354(19) 0.052(2) 0.0326(18) 0.0176(17) 0.0065(14) 0.0175(17)
C19 0.0319(17) 0.0368(19) 0.0318(17) 0.0139(14) 0.0088(13) 0.0081(14)
C20 0.036(2) 0.088(4) 0.038(2) 0.029(2) 0.0116(17) 0.011(2)
C22 0.0323(17) 0.043(2) 0.0344(18) 0.0151(16) 0.0049(14) 0.0133(15)
C27 0.0316(18) 0.044(2) 0.046(2) 0.0229(17) 0.0141(15) 0.0117(15)
C66 0.0226(15) 0.0389(19) 0.0372(17) 0.0179(15) 0.0097(13) 0.0055(13)
C67 0.0284(16) 0.0384(19) 0.0367(17) 0.0207(15) 0.0128(13) 0.0083(13)
C68 0.0246(15) 0.0362(19) 0.0325(17) 0.0143(14) 0.0074(13) 0.0083(13)
C69 0.0308(17) 0.048(2) 0.0322(17) 0.0156(16) 0.0095(14) 0.0135(15)
C70 0.0263(16) 0.053(2) 0.0303(17) 0.0160(16) 0.0089(13) 0.0096(15)
C71 0.0211(15) 0.058(2) 0.0347(18) 0.0171(17) 0.0089(13) 0.0041(15)
C76 0.034(2) 0.082(4) 0.059(3) 0.009(3) 0.006(2) -0.004(2)
C77 0.052(3) 0.171(8) 0.041(2) 0.043(4) 0.014(2) 0.060(4)
C24 0.0331(17) 0.0352(19) 0.0253(15) 0.0161(14) 0.0038(12) 0.0075(14)
C25 0.0405(19) 0.043(2) 0.0286(17) 0.0127(15) 0.0097(14) 0.0065(16)
C28 0.0345(18) 0.038(2) 0.0339(17) 0.0132(15) 0.0126(14) 0.0080(15)
C29 0.033(2) 0.083(4) 0.046(2) 0.029(2) 0.0129(17) 0.009(2)
C30 0.0379(19) 0.0311(19) 0.0389(19) 0.0072(15) 0.0118(15) 0.0012(15)
C31 0.051(2) 0.077(3) 0.040(2) 0.033(2) 0.0177(18) 0.035(2)
C32 0.0328(17) 0.0329(19) 0.0248(15) 0.0110(13) 0.0032(13) 0.0054(14)
C33 0.044(2) 0.055(3) 0.0348(19) 0.0235(18) 0.0159(16) 0.0135(18)
C34 0.064(3) 0.045(3) 0.060(3) 0.029(2) -0.005(2) -0.006(2)
C35 0.041(2) 0.104(5) 0.041(2) 0.019(3) 0.0096(19) 0.017(3)
C37 0.044(2) 0.038(2) 0.044(2) 0.0194(17) 0.0144(17) 0.0151(16)
C38 0.0357(19) 0.052(2) 0.0324(18) 0.0155(17) 0.0059(14) 0.0164(17)
C48 0.039(2) 0.066(3) 0.056(3) 0.032(2) 0.0222(19) 0.018(2)
C49 0.035(2) 0.049(3) 0.068(3) 0.017(2) 0.017(2) 0.0045(18)
C78 0.0245(15) 0.0361(19) 0.0307(16) 0.0137(14) 0.0096(12) 0.0057(13)
C79 0.0341(18) 0.054(2) 0.0379(19) 0.0249(17) 0.0159(15) 0.0136(16)
C80 0.0260(15) 0.0323(18) 0.0300(16) 0.0138(14) 0.0098(12) 0.0067(13)
C81 0.0407(19) 0.0312(19) 0.0361(18) 0.0120(15) 0.0076(15) 0.0132(15)
C82 0.0324(17) 0.044(2) 0.0381(18) 0.0233(16) 0.0143(14) 0.0110(15)
C83 0.0312(17) 0.043(2) 0.0324(17) 0.0148(15) 0.0103(14) 0.0111(15)
C84 0.0283(16) 0.046(2) 0.0309(17) 0.0118(15) 0.0091(13) 0.0140(15)
C85 0.039(2) 0.046(2) 0.0337(18) 0.0087(17) 0.0102(15) 0.0029(17)
C86 0.0281(17) 0.048(2) 0.042(2) 0.0172(17) 0.0065(14) 0.0114(15)
C87 0.0296(19) 0.080(3) 0.039(2) 0.023(2) 0.0101(16) 0.0139(19)
C88 0.038(2) 0.038(2) 0.051(2) 0.0200(18) 0.0040(17) -0.0029(16)
C89 0.0255(17) 0.073(3) 0.0333(19) 0.0185(19) 0.0108(14) 0.0081(17)
C47 0.046(2) 0.053(2) 0.0352(19) 0.0224(18) 0.0180(16) 0.0133(18)
C50 0.064(3) 0.110(5) 0.046(2) 0.042(3) 0.019(2) 0.052(3)
C51 0.079(4) 0.081(4) 0.071(3) 0.053(3) 0.030(3) 0.041(3)
C52 0.048(2) 0.052(2) 0.0340(19) 0.0213(18) 0.0143(16) 0.0106(18)
C53 0.045(3) 0.173(9) 0.062(3) 0.043(4) 0.024(3) 0.016(4)
C54 0.070(4) 0.119(6) 0.067(4) 0.029(4) 0.009(3) 0.045(4)
C55 0.047(2) 0.062(3) 0.037(2) 0.0189(19) 0.0011(17) 0.020(2)
C56 0.050(2) 0.049(3) 0.047(2) 0.013(2) -0.0018(19) 0.014(2)
C92 0.041(5) 0.038(5) 0.030(5) 0.014(4) 0.018(4) 0.009(4)
C93 0.050(2) 0.043(2) 0.049(2) 0.0265(19) 0.0199(19) 0.0086(18)
C94 0.043(2) 0.058(3) 0.054(2) 0.031(2) 0.0267(19) 0.0165(19)
C95 0.0344(18) 0.040(2) 0.0324(17) 0.0107(15) 0.0121(14) 0.0105(15)
C96 0.039(2) 0.051(3) 0.052(2) 0.016(2) 0.0110(17) 0.0189(18)
C97 0.053(3) 0.081(4) 0.047(2) 0.025(2) 0.006(2) 0.033(3)
C98 0.030(2) 0.119(5) 0.042(2) 0.029(3) 0.0161(17) 0.009(2)
C99 0.037(2) 0.082(4) 0.040(2) 0.005(2) 0.0097(17) 0.010(2)
C61 0.060(3) 0.054(3) 0.040(2) 0.0266(19) 0.0104(19) 0.009(2)
C62 0.046(2) 0.071(3) 0.053(3) 0.037(2) 0.017(2) 0.015(2)
C63 0.082(4) 0.051(3) 0.046(2) 0.025(2) 0.002(2) 0.009(2)
C64 0.049(2) 0.051(3) 0.051(2) 0.027(2) 0.008(2) 0.007(2)
C100 0.034(4) 0.053(5) 0.027(4) 0.025(4) 0.011(3) 0.011(4)
C101 0.054(5) 0.043(4) 0.031(3) 0.006(3) 0.008(4) 0.011(4)
C102 0.045(2) 0.043(2) 0.0313(18) 0.0114(16) 0.0005(15) 0.0104(17)
C103 0.0322(19) 0.048(2) 0.059(3) 0.024(2) 0.0088(18) 0.0123(17)
C72 0.081(4) 0.055(3) 0.065(3) 0.030(3) 0.031(3) 0.006(3)
C73 0.062(3) 0.093(4) 0.088(4) 0.070(4) 0.035(3) 0.035(3)
C74 0.125(6) 0.063(4) 0.058(3) 0.039(3) 0.015(4) 0.039(4)
C75 0.055(3) 0.086(4) 0.073(4) 0.050(3) 0.012(3) 0.019(3)
C104 0.033(3) 0.077(6) 0.031(3) 0.030(4) 0.012(3) 0.019(4)
C105 0.094(9) 0.046(5) 0.030(6) 0.008(4) 0.007(5) 0.039(5)
C106 0.062(3) 0.049(3) 0.042(2) 0.019(2) 0.001(2) 0.017(2)
C107 0.044(2) 0.040(2) 0.066(3) 0.019(2) 0.011(2) 0.0074(18)
C90 0.084(4) 0.077(4) 0.090(4) 0.064(4) 0.047(3) 0.039(3)
C91 0.087(4) 0.093(5) 0.073(4) 0.057(4) 0.030(3) 0.048(4)
C108 0.063(6) 0.074(7) 0.026(4) 0.021(4) 0.017(4) 0.039(5)
C109 0.073(3) 0.042(2) 0.055(3) 0.025(2) 0.013(2) 0.015(2)
S1B 0.0697(8) 0.0507(7) 0.0692(8) 0.0201(6) 0.0067(6) 0.0193(6)
N1B 0.062(2) 0.052(2) 0.058(2) 0.024(2) 0.022(2) 0.0136(19)
C1B 0.068(3) 0.037(2) 0.051(2) 0.0226(19) 0.030(2) 0.019(2)
S1C 0.0902(11) 0.0564(8) 0.0720(10) 0.0025(7) -0.0144(8) 0.0140(8)
N1C 0.056(3) 0.064(3) 0.072(3) 0.023(2) 0.025(2) 0.007(2)
C1C 0.043(2) 0.047(3) 0.066(3) -0.001(2) 0.013(2) 0.0019(19)
S1D 0.0558(7) 0.0466(6) 0.0686(8) 0.0136(5) 0.0248(6) 0.0012(5)
N1D 0.063(3) 0.073(3) 0.073(3) 0.019(3) 0.030(2) 0.004(2)
C1D 0.044(2) 0.039(2) 0.055(3) 0.0163(19) -0.0008(19) 0.0030(17)
O2F 0.104(8) 0.077(7) 0.085(7) 0.019(5) 0.046(6) 0.033(6)
C2F 0.118(11) 0.079(12) 0.058(8) 0.007(7) 0.044(7) 0.040(9)
O01H 0.060(2) 0.069(2) 0.076(3) 0.036(2) 0.0266(19) 0.0208(18)
C04C 0.081(4) 0.064(3) 0.067(3) 0.031(3) 0.021(3) 0.030(3)
O3E 0.074(3) 0.065(2) 0.057(2) 0.0169(18) 0.0214(19) 0.0030(19)
C3E 0.079(4) 0.074(4) 0.078(4) 0.012(3) 0.029(3) 0.019(3)
O4F 0.046(6) 0.053(7) 0.047(7) 0.011(6) 0.006(4) 0.004(5)
C4F 0.061(10) 0.053(9) 0.047(7) 0.015(6) 0.008(6) 0.022(7)
O1E 0.073(3) 0.078(3) 0.051(2) 0.0186(19) 0.0123(18) 0.012(2)
C1E 0.106(5) 0.065(4) 0.068(4) 0.027(3) 0.022(4) 0.013(4)
O5E 0.079(3) 0.082(3) 0.071(3) 0.035(2) 0.020(2) 0.019(2)
C5E 0.099(5) 0.072(4) 0.068(4) 0.020(3) 0.039(3) 0.048(4)
O20A 0.078(8) 0.069(7) 0.085(8) 0.021(6) 0.010(6) 0.012(6)
C46A 0.058(6) 0.061(7) 0.091(7) 0.016(5) 0.027(5) 0.031(4)
C92A 0.060(8) 0.050(8) 0.033(7) 0.020(6) 0.020(6) 0.023(6)
C93A 0.073(8) 0.044(6) 0.046(6) 0.017(5) 0.019(6) 0.028(6)
C94A 0.089(9) 0.051(7) 0.052(6) 0.022(5) 0.017(6) 0.031(6)
C95A 0.082(9) 0.074(9) 0.047(10) 0.019(8) 0.018(7) 0.043(8)
C96A 0.060(8) 0.084(10) 0.056(8) 0.043(8) 0.022(6) 0.031(7)
C97A 0.050(7) 0.081(11) 0.052(8) 0.037(8) 0.022(5) 0.019(7)
O11A 0.0364(16) 0.050(2) 0.0335(16) 0.0098(14) 0.0074(13) 0.0080(14)
C14A 0.044(5) 0.069(4) 0.056(4) -0.002(3) 0.004(4) 0.019(4)
O2A 0.061(9) 0.062(13) 0.051(11) 0.014(10) 0.010(9) 0.018(10)
C1A 0.044(2) 0.048(3) 0.037(2) 0.019(2) 0.0073(19) 0.008(2)
C4E 0.081(11) 0.059(8) 0.101(13) -0.007(9) -0.024(8) 0.013(8)
O4E 0.102(9) 0.062(6) 0.108(10) 0.014(6) 0.001(7) 0.008(6)
O2E 0.216(12) 0.149(11) 0.126(10) 0.060(8) 0.019(8) 0.036(9)
C2E 0.118(9) 0.079(10) 0.077(8) 0.003(7) 0.052(7) 0.007(7)

loop_
_atom_type_symbol
_atom_type_description
_atom_type_scat_dispersion_real
_atom_type_scat_dispersion_imag
_atom_type_scat_source
C C 0.0181 0.0091 'International Tables Vol C Tables 4.2.6.8 and 6.1.1.4'
H H 0.0000 0.0000 'International Tables Vol C Tables 4.2.6.8 and 6.1.1.4'
K K 0.3868 1.0657 'International Tables Vol C Tables 4.2.6.8 and 6.1.1.4'
N N 0.0311 0.0180 'International Tables Vol C Tables 4.2.6.8 and 6.1.1.4'
O O 0.0492 0.0322 'International Tables Vol C Tables 4.2.6.8 and 6.1.1.4'
S S 0.3331 0.5567 'International Tables Vol C Tables 4.2.6.8 and 6.1.1.4'

loop_
_exptl_crystal_face_index_h
_exptl_crystal_face_index_k
_exptl_crystal_face_index_l
_exptl_crystal_face_perp_dist
0 0 1 0.0270
0 0 -1 0.0315
-1 -10 4 0.0743
-9 5 -1 0.0855
2 9 -4 0.0677
9 2 -2 0.0687
9 -4 0 0.0700
-2 -9 7 0.0729
-1 -9 9 0.0662
1 -9 8 0.0721
-2 9 1 0.0689
-7 -3 -2 0.0680
-7 -5 2 0.0692
-8 -4 5 0.0687
-9 4 2 0.0769
-8 5 5 0.0675
-8 0 8 0.0585
0 8 3 0.0562
2 -8 9 0.0655
5 4 4 0.0585
5 -8 7 0.0711
-1 7 -10 0.0701
1 -8 -4 0.0676
-4 10 -3 0.0841

loop_
_geom_angle_atom_site_label_1
_geom_angle_atom_site_label_2
_geom_angle_atom_site_label_3
_geom_angle
_geom_angle_site_symmetry_1
_geom_angle_site_symmetry_3
_geom_angle_publ_flag
O1 K1 O5 116.64(9) . . ?
O1 K1 O7 152.27(10) . . ?
O3 K1 O1 75.92(9) . . ?
O3 K1 O5 166.09(9) . . ?
O3 K1 O7 78.80(10) . . ?
O4 K1 O1 76.70(9) . . ?
O4 K1 O3 83.97(8) . . ?
O4 K1 O5 92.94(8) . . ?
O4 K1 O7 89.57(10) . . ?
O6 K1 O1 118.14(9) . . ?
O6 K1 O3 95.07(9) . . ?
O6 K1 O4 164.52(10) . . ?
O6 K1 O5 84.28(9) . . ?
O6 K1 O7 75.12(10) . . ?
O7 K1 O5 87.63(10) . . ?
O8 K2 O1 88.31(10) . . ?
O8 K2 O10 90.25(9) . . ?
O8 K2 O11 87.12(10) . . ?
O8 K2 O2 95.91(15) . . ?
O8 K2 O11A 92.6(3) . . ?
O8 K2 O2A 95.9(5) . . ?
O1 K2 O10 93.97(9) . . ?
O1 K2 O11 161.79(10) . . ?
O1 K2 O2 70.28(15) . . ?
O1 K2 O11A 166.6(3) . . ?
O1 K2 O2A 105.8(4) . . ?
O9 K2 O8 169.82(9) . . ?
O9 K2 O1 95.58(10) . . ?
O9 K2 O10 80.12(9) . . ?
O9 K2 O11 91.95(10) . . ?
O9 K2 O2 94.26(15) . . ?
O9 K2 O11A 81.4(3) . . ?
O9 K2 O2A 92.1(5) . . ?
O10 K2 O11A 72.7(3) . . ?
O10 K2 O2A 159.5(4) . . ?
O11 K2 O10 103.67(10) . . ?
O11 K2 O2 92.67(16) . . ?
O2 K2 O10 162.83(17) . . ?
O2A K2 O11A 87.4(6) . . ?
O11 K3 O17 76.64(9) . . ?
O11 K3 O19 98.65(10) . . ?
O16 K3 O11 99.36(10) . . ?
O16 K3 O17 89.67(8) . . ?
O16 K3 O18 171.85(9) . . ?
O16 K3 O19 93.15(8) . . ?
O18 K3 O11 75.22(10) . . ?
O18 K3 O17 94.90(8) . . ?
O18 K3 O19 81.81(8) . . ?
O19 K3 O17 174.86(9) . . ?
O20 K3 O11 161.60(18) . . ?
O20 K3 O16 64.27(15) . . ?
O20 K3 O17 94.14(19) . . ?
O20 K3 O18 121.95(16) . . ?
O20 K3 O19 90.95(19) . . ?
O20A K3 O16 106.4(3) . . ?
O20A K3 O17 81.5(3) . . ?
O20A K3 O18 81.0(3) . . ?
O20A K3 O19 101.7(3) . . ?
O20A K3 O11A 175.5(5) . . ?
O11A K3 O16 78.0(4) . . ?
O11A K3 O17 99.8(4) . . ?
O11A K3 O18 94.6(4) . . ?
O11A K3 O19 76.6(4) . . ?
C11 O8 K2 159.3(2) . . ?
K2 O1 K1 98.98(11) . . ?
C12 O9 K2 163.3(3) . . ?
C13 O10 K2 134.2(2) . . ?
K2 O11 K3 121.73(14) . . ?
C14 O11 K2 104.0(7) . . ?
C14 O11 K3 105.5(6) . . ?
C1 O2 K2 107.2(3) . . ?
C2 O3 K1 144.5(3) . . ?
C3 O4 K1 145.4(3) . . ?
C4 O5 K1 149.4(3) . . ?
C5 O6 K1 146.2(3) . . ?
C6 O7 K1 106.4(3) . . ?
C42 O16 K3 149.7(3) . . ?
C43 O17 K3 148.3(2) . . ?
C44 O18 K3 156.5(3) . . ?
C45 O19 K3 154.3(2) . . ?
C43 O21 C23 116.5(3) . . ?
C5 O15 C21 115.0(3) . . ?
C2 O12 C15 114.8(3) . . ?
C3 O13 C17 115.0(3) . . ?
C4 O14 C19 116.6(3) . . ?
C42 O25 C66 116.1(3) . . ?
C44 O26 C68 115.8(3) . . ?
C45 O27 C70 114.9(3) . . ?
C11 N5 C39 118.4(3) . . ?
C11 N5 C40 123.4(3) . . ?
C39 N5 C40 118.1(3) . . ?
C12 N1 C7 118.8(3) . . ?
C12 N1 C26 123.7(3) . . ?
C26 N1 C7 117.3(3) . . ?
C8 N2 C30 116.8(3) . . ?
C24 N2 C8 119.5(3) . . ?
C24 N2 C30 123.4(3) . . ?
C28 N3 C9 119.4(4) . . ?
C28 N3 C34 124.4(4) . . ?
C34 N3 C9 116.1(4) . . ?
C10 N4 C37 117.5(3) . . ?
C32 N4 C10 118.8(3) . . ?
C32 N4 C37 123.4(3) . . ?
C58 N6 C81 116.6(3) . . ?
C80 N6 C58 118.7(3) . . ?
C80 N6 C81 124.2(3) . . ?
C84 N7 C59 118.3(3) . . ?
C84 N7 C85 124.3(3) . . ?
C85 N7 C59 116.8(3) . . ?
C60 N8 C88 117.9(3) . . ?
C78 N8 C60 119.1(3) . . ?
C78 N8 C88 123.0(3) . . ?
O8 C11 N5 123.5(3) . . ?
O8 C11 C23 120.1(3) . . ?
N5 C11 C23 116.0(3) . . ?
O9 C12 N1 123.7(4) . . ?
O9 C12 C21 121.0(3) . . ?
N1 C12 C21 115.1(3) . . ?
O21 C23 C11 109.3(3) . . ?
O21 C23 C41 106.0(3) . . ?
C11 C23 C41 108.1(3) . . ?
O15 C21 C12 110.8(3) . . ?
O15 C21 C36 105.4(3) . . ?
C36 C21 C12 109.7(4) . . ?
C46 O20 K3 128.1(8) . . ?
N5 C39 C42 109.5(3) . . ?
N5 C39 C57 112.6(3) . . ?
C42 C39 C57 113.3(3) . . ?
O3 C2 O12 124.1(3) . . ?
O3 C2 C7 124.0(3) . . ?
O12 C2 C7 111.9(3) . . ?
O4 C3 O13 123.1(3) . . ?
O4 C3 C8 124.8(3) . . ?
O13 C3 C8 112.1(3) . . ?
O5 C4 O14 124.2(4) . . ?
O5 C4 C9 125.2(3) . . ?
O14 C4 C9 110.5(3) . . ?
O6 C5 O15 124.6(3) . . ?
O6 C5 C10 124.5(3) . . ?
O15 C5 C10 110.9(3) . . ?
N1 C7 C2 109.0(3) . . ?
N1 C7 C16 112.0(3) . . ?
C2 C7 C16 115.0(3) . . ?
O16 C42 O25 123.4(3) . . ?
O16 C42 C39 126.0(3) . . ?
O25 C42 C39 110.6(3) . . ?
O17 C43 O21 123.9(3) . . ?
O17 C43 C58 125.1(3) . . ?
O21 C43 C58 111.0(3) . . ?
O18 C44 O26 124.9(3) . . ?
O18 C44 C59 124.7(3) . . ?
O26 C44 C59 110.4(3) . . ?
O19 C45 O27 124.0(3) . . ?
O19 C45 C60 123.8(3) . . ?
O27 C45 C60 112.2(3) . . ?
C39 C57 C65 113.4(3) . . ?
N2 C8 C3 108.1(3) . . ?
N2 C8 C18 112.8(3) . . ?
C18 C8 C3 114.5(3) . . ?
N3 C9 C4 108.4(3) . . ?
N3 C9 C20 112.0(3) . . ?
C4 C9 C20 113.4(4) . . ?
N4 C10 C5 109.1(3) . . ?
N4 C10 C22 112.3(3) . . ?
C5 C10 C22 113.4(3) . . ?
C7 C16 C27 113.2(3) . . ?
N6 C58 C43 109.4(3) . . ?
N6 C58 C67 112.4(3) . . ?
C43 C58 C67 111.5(3) . . ?
N7 C59 C44 106.8(3) . . ?
N7 C59 C69 113.8(3) . . ?
C69 C59 C44 113.5(3) . . ?
N8 C60 C45 108.7(3) . . ?
N8 C60 C71 112.5(3) . . ?
C45 C60 C71 113.9(3) . . ?
C76 C65 C57 113.2(4) . . ?
C76 C65 C77 111.3(5) . . ?
C77 C65 C57 108.3(4) . . ?
O12 C15 C24 108.9(3) . . ?
O12 C15 C25 106.8(3) . . ?
C24 C15 C25 113.9(3) . . ?
O13 C17 C28 109.1(3) . . ?
O13 C17 C29 105.5(3) . . ?
C29 C17 C28 110.6(3) . . ?
C31 C18 C8 113.6(4) . . ?
O14 C19 C32 109.4(3) . . ?
O14 C19 C33 104.3(3) . . ?
C32 C19 C33 112.8(3) . . ?
C35 C20 C9 114.6(4) . . ?
C38 C22 C10 112.4(3) . . ?
C48 C27 C16 110.0(3) . . ?
C49 C27 C16 112.6(3) . . ?
C49 C27 C48 109.8(4) . . ?
O25 C66 C78 109.5(3) . . ?
O25 C66 C79 104.9(3) . . ?
C78 C66 C79 109.4(3) . . ?
C82 C67 C58 114.4(3) . . ?
O26 C68 C80 109.1(3) . . ?
O26 C68 C83 105.8(3) . . ?
C83 C68 C80 114.7(3) . . ?
C59 C69 C86 115.1(3) . . ?
O27 C70 C84 107.9(3) . . ?
O27 C70 C87 105.9(3) . . ?
C87 C70 C84 111.7(4) . . ?
C89 C71 C60 113.9(3) . . ?
O22 C24 N2 123.4(3) . . ?
O22 C24 C15 119.5(3) . . ?
N2 C24 C15 117.1(3) . . ?
C47 C25 C15 115.9(3) . . ?
O23 C28 N3 122.3(4) . . ?
O23 C28 C17 120.7(4) . . ?
N3 C28 C17 116.9(4) . . ?
C18 C31 C50 108.9(4) . . ?
C51 C31 C18 112.9(4) . . ?
C51 C31 C50 111.9(5) . . ?
O24 C32 N4 123.5(3) . . ?
O24 C32 C19 119.1(3) . . ?
N4 C32 C19 117.3(3) . . ?
C52 C33 C19 113.8(3) . . ?
C20 C35 C53 109.0(6) . . ?
C54 C35 C20 111.6(5) . . ?
C54 C35 C53 110.9(6) . . ?
C55 C38 C22 109.2(3) . . ?
C56 C38 C22 110.5(4) . . ?
C56 C38 C55 110.0(4) . . ?
O28 C78 N8 122.9(3) . . ?
O28 C78 C66 119.8(3) . . ?
N8 C78 C66 117.1(3) . . ?
C92 C79 C66 111.4(7) . . ?
C92A C79 C66 112.9(9) . . ?
O29 C80 N6 122.9(3) . . ?
O29 C80 C68 120.6(3) . . ?
N6 C80 C68 116.5(3) . . ?
C67 C82 C93 111.8(3) . . ?
C67 C82 C94 108.4(3) . . ?
C93 C82 C94 110.8(3) . . ?
C95 C83 C68 115.7(3) . . ?
O30 C84 N7 122.8(4) . . ?
O30 C84 C70 120.2(3) . . ?
N7 C84 C70 117.0(3) . . ?
C69 C86 C96 113.0(3) . . ?
C69 C86 C97 109.1(4) . . ?
C97 C86 C96 110.0(4) . . ?
C98 C89 C71 109.3(3) . . ?
C99 C89 C71 112.3(4) . . ?
C99 C89 C98 110.1(4) . . ?
C61 C47 C25 121.7(4) . . ?
C62 C47 C25 119.1(4) . . ?
C62 C47 C61 119.2(5) . . ?
C63 C52 C33 120.6(4) . . ?
C64 C52 C33 121.8(4) . . ?
C64 C52 C63 117.6(5) . . ?
C100 C92 C79 119.2(9) . . ?
C100 C92 C101 117.6(10) . . ?
C101 C92 C79 123.2(10) . . ?
C102 C95 C83 120.9(4) . . ?
C102 C95 C103 118.1(4) . . ?
C103 C95 C83 121.0(4) . . ?
C47 C61 C72 120.0(5) . . ?
C47 C62 C73 121.2(5) . . ?
C74 C63 C52 120.7(6) . . ?
C52 C64 C75 121.4(5) . . ?
C104 C100 C92 120.4(10) . . ?
C105 C101 C92 122.1(10) . . ?
C95 C102 C106 120.5(4) . . ?
C107 C103 C95 121.6(4) . . ?
C90 C72 C61 119.4(6) . . ?
C90 C73 C62 119.1(6) . . ?
C91 C74 C63 121.0(6) . . ?
C64 C75 C91 120.3(6) . . ?
C108 C104 C100 121.5(9) . . ?
C101 C105 C108 119.4(11) . . ?
C109 C106 C102 120.1(4) . . ?
C103 C107 C109 119.6(4) . . ?
C73 C90 C72 121.0(6) . . ?
C74 C91 C75 118.9(6) . . ?
C104 C108 C105 119.0(10) . . ?
C106 C109 C107 120.1(5) . . ?
N1B C1B S1B 177.9(5) . . ?
N1C C1C S1C 177.4(5) . . ?
N1D C1D S1D 179.4(6) . . ?
C46A O20A K3 114.8(14) . . ?
C93A C92A C79 115.9(13) . . ?
C97A C92A C79 123.6(14) . . ?
C97A C92A C93A 120.5(15) . . ?
C92A C93A C94A 120.4(15) . . ?
C95A C94A C93A 117.6(15) . . ?
C96A C95A C94A 123.0(17) . . ?
C95A C96A C97A 117.9(17) . . ?
C92A C97A C96A 120.5(17) . . ?
K3 O11A K2 119.3(6) . . ?
C14A O11A K2 89(4) . . ?
C14A O11A K3 109(4) . . ?
C1A O2A K2 82.3(14) . . ?

loop_
_geom_bond_atom_site_label_1
_geom_bond_atom_site_label_2
_geom_bond_distance
_geom_bond_site_symmetry_2
_geom_bond_publ_flag
K1 O1 2.820(4) . ?
K1 O3 2.809(3) . ?
K1 O4 2.783(3) . ?
K1 O5 2.837(3) . ?
K1 O6 2.746(3) . ?
K1 O7 2.824(4) . ?
K2 O8 2.649(3) . ?
K2 O1 2.722(3) . ?
K2 O9 2.648(3) . ?
K2 O10 2.751(3) . ?
K2 O11 2.727(3) . ?
K2 O2 2.748(5) . ?
K2 O11A 2.851(16) . ?
K2 O2A 2.77(2) . ?
K3 O11 2.793(4) . ?
K3 O16 2.754(3) . ?
K3 O17 2.916(3) . ?
K3 O18 2.778(3) . ?
K3 O19 2.833(3) . ?
K3 O20 2.754(6) . ?
K3 O20A 2.552(13) . ?
K3 O11A 2.737(15) . ?
O8 C11 1.212(5) . ?
O9 C12 1.217(5) . ?
O10 C13 1.418(5) . ?
O11 C14 1.459(8) . ?
O2 C1 1.447(7) . ?
O3 C2 1.205(5) . ?
O4 C3 1.203(5) . ?
O5 C4 1.208(5) . ?
O6 C5 1.196(5) . ?
O7 C6 1.422(7) . ?
O16 C42 1.206(4) . ?
O17 C43 1.213(4) . ?
O18 C44 1.196(5) . ?
O19 C45 1.202(5) . ?
O21 C23 1.442(4) . ?
O21 C43 1.333(4) . ?
O15 C21 1.441(5) . ?
O15 C5 1.344(5) . ?
O12 C2 1.331(4) . ?
O12 C15 1.452(4) . ?
O13 C3 1.344(5) . ?
O13 C17 1.451(5) . ?
O14 C4 1.329(5) . ?
O14 C19 1.451(5) . ?
O25 C42 1.344(4) . ?
O25 C66 1.434(4) . ?
O26 C44 1.331(4) . ?
O26 C68 1.437(4) . ?
O27 C45 1.334(4) . ?
O27 C70 1.455(4) . ?
O22 C24 1.235(5) . ?
O23 C28 1.227(5) . ?
O24 C32 1.233(5) . ?
O28 C78 1.230(5) . ?
O29 C80 1.232(5) . ?
O30 C84 1.217(5) . ?
N5 C11 1.349(5) . ?
N5 C39 1.456(4) . ?
N5 C40 1.473(5) . ?
N1 C12 1.351(5) . ?
N1 C7 1.463(5) . ?
N1 C26 1.459(5) . ?
N2 C8 1.463(5) . ?
N2 C24 1.345(5) . ?
N2 C30 1.468(5) . ?
N3 C9 1.473(5) . ?
N3 C28 1.333(5) . ?
N3 C34 1.472(6) . ?
N4 C10 1.449(5) . ?
N4 C32 1.348(5) . ?
N4 C37 1.462(5) . ?
N6 C58 1.462(4) . ?
N6 C80 1.348(4) . ?
N6 C81 1.466(5) . ?
N7 C59 1.476(5) . ?
N7 C84 1.350(5) . ?
N7 C85 1.457(5) . ?
N8 C60 1.452(5) . ?
N8 C78 1.349(4) . ?
N8 C88 1.466(5) . ?
C11 C23 1.518(5) . ?
C12 C21 1.518(5) . ?
C23 C41 1.525(5) . ?
C21 C36 1.517(7) . ?
O20 C46 1.441(15) . ?
C39 C42 1.520(5) . ?
C39 C57 1.528(5) . ?
C2 C7 1.517(5) . ?
C3 C8 1.531(5) . ?
C4 C9 1.520(6) . ?
C5 C10 1.527(5) . ?
C7 C16 1.538(5) . ?
C43 C58 1.523(5) . ?
C44 C59 1.533(5) . ?
C45 C60 1.534(5) . ?
C57 C65 1.533(6) . ?
C8 C18 1.527(5) . ?
C9 C20 1.547(6) . ?
C10 C22 1.552(5) . ?
C16 C27 1.543(5) . ?
C58 C67 1.537(5) . ?
C59 C69 1.518(5) . ?
C60 C71 1.543(5) . ?
C65 C76 1.515(9) . ?
C65 C77 1.522(7) . ?
C15 C24 1.520(5) . ?
C15 C25 1.536(5) . ?
C17 C28 1.536(5) . ?
C17 C29 1.516(6) . ?
C18 C31 1.526(6) . ?
C19 C32 1.530(5) . ?
C19 C33 1.540(5) . ?
C20 C35 1.521(7) . ?
C22 C38 1.532(5) . ?
C27 C48 1.524(6) . ?
C27 C49 1.521(7) . ?
C66 C78 1.524(5) . ?
C66 C79 1.547(5) . ?
C67 C82 1.526(5) . ?
C68 C80 1.536(5) . ?
C68 C83 1.526(5) . ?
C69 C86 1.519(5) . ?
C70 C84 1.536(6) . ?
C70 C87 1.528(5) . ?
C71 C89 1.536(5) . ?
C25 C47 1.509(7) . ?
C31 C50 1.540(7) . ?
C31 C51 1.504(9) . ?
C33 C52 1.509(7) . ?
C35 C53 1.541(9) . ?
C35 C54 1.492(11) . ?
C38 C55 1.528(6) . ?
C38 C56 1.517(7) . ?
C79 C92 1.519(12) . ?
C79 C92A 1.486(15) . ?
C82 C93 1.529(6) . ?
C82 C94 1.542(5) . ?
C83 C95 1.505(6) . ?
C86 C96 1.526(6) . ?
C86 C97 1.521(7) . ?
C89 C98 1.531(5) . ?
C89 C99 1.521(7) . ?
C47 C61 1.389(7) . ?
C47 C62 1.376(7) . ?
C52 C63 1.394(8) . ?
C52 C64 1.381(7) . ?
C92 C100 1.390(12) . ?
C92 C101 1.398(13) . ?
C95 C102 1.390(6) . ?
C95 C103 1.399(6) . ?
C61 C72 1.389(9) . ?
C62 C73 1.386(8) . ?
C63 C74 1.387(9) . ?
C64 C75 1.381(8) . ?
C100 C104 1.388(11) . ?
C101 C105 1.378(13) . ?
C102 C106 1.398(7) . ?
C103 C107 1.376(7) . ?
C72 C90 1.384(10) . ?
C73 C90 1.367(10) . ?
C74 C91 1.362(11) . ?
C75 C91 1.387(10) . ?
C104 C108 1.369(14) . ?
C105 C108 1.398(14) . ?
C106 C109 1.377(8) . ?
C107 C109 1.391(8) . ?
S1B C1B 1.643(6) . ?
N1B C1B 1.163(7) . ?
S1C C1C 1.657(7) . ?
N1C C1C 1.169(8) . ?
S1D C1D 1.614(6) . ?
N1D C1D 1.177(7) . ?
O2F C2F 1.442(12) . ?
O01H C04C 1.406(8) . ?
O3E C3E 1.426(9) . ?
O4F C4F 1.419(19) . ?
O1E C1E 1.375(8) . ?
O5E C5E 1.383(8) . ?
O20A C46A 1.46(2) . ?
C92A C93A 1.377(16) . ?
C92A C97A 1.367(16) . ?
C93A C94A 1.384(14) . ?
C94A C95A 1.379(17) . ?
C95A C96A 1.371(17) . ?
C96A C97A 1.383(17) . ?
O11A C14A 1.46(2) . ?
O2A C1A 1.399(18) . ?
C4E O4E 1.42(2) . ?
O2E C2E 1.432(12) . ?

loop_
_exptl_oxdiff_crystal_face_indexfrac_h
_exptl_oxdiff_crystal_face_indexfrac_k
_exptl_oxdiff_crystal_face_indexfrac_l
_exptl_oxdiff_crystal_face_x
_exptl_oxdiff_crystal_face_y
_exptl_oxdiff_crystal_face_z
0.0014 -0.0010 1.0000 0.0052 -0.1022 0.0003
-0.0014 0.0010 -1.0000 -0.0052 0.1022 -0.0003
-1.4924 -9.7080 4.2615 0.3297 0.0631 0.9420
-9.0006 5.1981 -0.6273 0.8440 0.1562 -0.5130
2.2157 9.4206 -4.2649 -0.3999 -0.0761 -0.9134
8.9706 1.8777 -2.2901 -0.9680 -0.1805 -0.1745
9.2299 -4.4968 0.2990 -0.8805 -0.1631 0.4451
-2.3287 -9.1249 6.8592 0.4207 -0.1985 0.8852
-0.6576 -8.7576 8.6519 0.2519 -0.4598 0.8516
1.4814 -9.3153 7.7329 0.0349 -0.4187 0.9074
-1.6703 9.0505 1.1871 0.0361 -0.4741 -0.8797
-6.6040 -3.2921 -2.1953 0.7221 0.6170 0.3129
-7.4569 -4.7024 2.2968 0.8562 0.2535 0.4501
-8.1220 -3.9312 4.9070 0.9266 -0.0242 0.3753
-9.3958 4.0475 1.7778 0.9158 -0.0225 -0.4011
-7.6496 5.2204 4.7820 0.7329 -0.4473 -0.5126
-7.8290 -0.1477 7.9772 0.8530 -0.5218 0.0091
-0.2526 7.8591 2.8531 -0.0826 -0.6418 -0.7624
2.4598 -8.2191 8.5857 -0.0788 -0.5919 0.8021
5.0386 3.9329 3.6332 -0.5629 -0.7359 -0.3762
5.1876 -8.0749 6.5045 -0.3738 -0.4857 0.7902
-0.9608 6.7730 -10.0046 -0.0607 0.7481 -0.6608
1.4948 -7.7415 -3.5016 -0.0509 0.6572 0.7520
-4.3296 9.8522 -3.0867 0.2754 0.0236 -0.9611
